data_1567541
loop_
_publ_author_name
'Luo, Xi-Ming'
'Huang, Shuo'
'Luo, Peng'
'Ma, Kai'
'Wang, Zhao-Yang'
'Dong, Xi-Yan'
'Zang, Shuang-Quan'

_publ_section_title
;
 Snapshots of key intermediates unveiling the growth from silver ions to
 Ag70 nanoclusters
;
_journal_issue 37
_journal_name_full 'Chemical Science'
_journal_page_first 11110
_journal_page_last 11118
_journal_paper_doi 10.1039/D2SC04204E
_journal_volume 13
_journal_year 2022
_chemical_formula_moiety 'C62 H77 Ag24 F50 N5 O25 S9'
_chemical_formula_sum 'C62 H77 Ag24 F50 N5 O25 S9'
_chemical_formula_weight 5119.70
_space_group_crystal_system triclinic
_space_group_IT_number 2
_space_group_name_Hall '-P 1'
_space_group_name_H-M_alt 'P -1'
_atom_sites_solution_hydrogens mixed
_audit_creation_date 2022-03-08
_audit_creation_method
;
Olex2 1.2
(compiled 2018.05.29 svn.r3508 for OlexSys, GUI svn.r5506)
;
_audit_update_record
;
2022-06-28 deposited with the CCDC.	2022-08-29 downloaded from the CCDC.
;
_cell_angle_alpha 97.0910(10)
_cell_angle_beta 112.841(2)
_cell_angle_gamma 104.1620(10)
_cell_formula_units_Z 1
_cell_length_a 14.9116(3)
_cell_length_b 16.3962(2)
_cell_length_c 18.2438(3)
_cell_measurement_reflns_used 11547
_cell_measurement_temperature 200.00(10)
_cell_measurement_theta_max 73.9910
_cell_measurement_theta_min 2.9990
_cell_volume 3864.89(13)
_computing_cell_refinement 'CrysAlisPro 1.171.39.27b (Rigaku OD, 2015)'
_computing_data_collection 'CrysAlisPro 1.171.39.27b (Rigaku OD, 2015)'
_computing_data_reduction 'CrysAlisPro 1.171.39.27b (Rigaku OD, 2015)'
_computing_molecular_graphics 'Olex2 (Dolomanov et al., 2009)'
_computing_publication_material 'Olex2 (Dolomanov et al., 2009)'
_computing_structure_refinement 'ShelXL (Sheldrick, 2015)'
_computing_structure_solution 'SHELXT 2014/5 (Sheldrick, 2014)'
_diffrn_ambient_environment N~2~
_diffrn_ambient_temperature 200.00(10)
_diffrn_detector 'CCD plate'
_diffrn_measured_fraction_theta_full 0.987
_diffrn_measured_fraction_theta_max 0.947
_diffrn_measurement_details
;
List of Runs (angles in degrees, time in seconds):

  # Type    Start    End  Width  t~exp~   \w     \q     \k     \f   Frames
#--------------------------------------------------------------------------
  1  \w    -89.00  15.00   0.50    0.50    --    0.00 -38.00  90.00  208
  2  \w    -23.00  88.00   0.50    0.50    --    0.00  57.00  60.00  222
  3  \w      7.00 121.00   0.50    3.00    --   95.80 -82.00-150.00  228
  4  \w     36.00 123.00   0.50    3.00    --   95.80 -15.00  60.00  174
  5  \w     78.00 105.00   0.50    3.00    --   95.80  30.00  60.00   54
  6  \w      8.00  34.00   0.50    3.00    --   95.80 -82.00  60.00   52
  7  \w      6.00 108.00   0.50    3.00    --   95.80 -61.00-150.00  204
  8  \w     47.00 125.00   0.50    3.00    --   95.80 -82.00  60.00  156
  9  \w     43.00 119.00   0.50    3.00    --   95.80 -61.00  60.00  152
 10  \w     17.00  93.00   0.50    3.00    --   95.80 -61.00 -30.00  152
 11  \w     16.00 117.00   0.50    3.00    --   95.80 -82.00 -30.00  202
 12  \w    127.00 185.00   0.50    3.00    --   95.80  30.00  60.00  116
 13  \w     76.00 184.00   0.50    3.00    --   95.80  30.00  90.00  216
 14  \w     63.00 114.00   0.50    3.00    --   95.80 -30.00  60.00  102
;
_diffrn_measurement_device 'four-circle diffractometer'
_diffrn_measurement_device_type 'XtaLAB AFC12 (RINC): Kappa single'
_diffrn_measurement_method '\w scans'
_diffrn_orient_matrix_type 'CrysAlisPro convention (1999,Acta A55,543-557)'
_diffrn_orient_matrix_UB_11 0.0810409000
_diffrn_orient_matrix_UB_12 0.0095156000
_diffrn_orient_matrix_UB_13 -0.0337599000
_diffrn_orient_matrix_UB_21 0.0700380000
_diffrn_orient_matrix_UB_22 -0.0259329000
_diffrn_orient_matrix_UB_23 0.0744047000
_diffrn_orient_matrix_UB_31 -0.0502711000
_diffrn_orient_matrix_UB_32 -0.0960413000
_diffrn_orient_matrix_UB_33 -0.0474693000
_diffrn_radiation_monochromator graphite
_diffrn_radiation_probe x-ray
_diffrn_radiation_type CuK\a
_diffrn_radiation_wavelength 1.54184
_diffrn_reflns_av_R_equivalents 0.0598
_diffrn_reflns_av_unetI/netI 0.0726
_diffrn_reflns_Laue_measured_fraction_full 0.987
_diffrn_reflns_Laue_measured_fraction_max 0.947
_diffrn_reflns_limit_h_max 18
_diffrn_reflns_limit_h_min -18
_diffrn_reflns_limit_k_max 17
_diffrn_reflns_limit_k_min -20
_diffrn_reflns_limit_l_max 21
_diffrn_reflns_limit_l_min -22
_diffrn_reflns_number 33822
_diffrn_reflns_point_group_measured_fraction_full 0.987
_diffrn_reflns_point_group_measured_fraction_max 0.947
_diffrn_reflns_theta_full 67.684
_diffrn_reflns_theta_max 74.584
_diffrn_reflns_theta_min 2.710
_diffrn_source 'fine-focus sealed X-ray tube'
_diffrn_source_type 'Enhance (Cu) X-ray Source'
_exptl_absorpt_coefficient_mu 25.887
_exptl_absorpt_correction_T_max 1.00000
_exptl_absorpt_correction_T_min 0.16010
_exptl_absorpt_correction_type multi-scan
_exptl_absorpt_process_details
;
CrysAlisPro 1.171.39.27b (Rigaku Oxford Diffraction, 2015)
Empirical absorption correction using spherical harmonics,
 implemented in SCALE3 ABSPACK scaling algorithm.
;
_exptl_crystal_colour yellow
_exptl_crystal_colour_primary yellow
_exptl_crystal_density_diffrn 2.200
_exptl_crystal_description block
_exptl_crystal_F_000 2406
_exptl_crystal_size_max 0.08
_exptl_crystal_size_mid 0.07
_exptl_crystal_size_min 0.06
_refine_diff_density_max 1.899
_refine_diff_density_min -1.589
_refine_diff_density_rms 0.340
_refine_ls_extinction_method none
_refine_ls_goodness_of_fit_ref 1.030
_refine_ls_hydrogen_treatment constr
_refine_ls_matrix_type full
_refine_ls_number_parameters 1424
_refine_ls_number_reflns 15003
_refine_ls_number_restraints 5120
_refine_ls_restrained_S_all 0.968
_refine_ls_R_factor_all 0.1286
_refine_ls_R_factor_gt 0.0995
_refine_ls_shift/su_max 0.006
_refine_ls_shift/su_mean 0.000
_refine_ls_structure_factor_coef Fsqd
_refine_ls_weighting_details 'w=1/[\s^2^(Fo^2^)+(0.1960P)^2^+35.8638P] where P=(Fo^2^+2Fc^2^)/3'
_refine_ls_weighting_scheme calc
_refine_ls_wR_factor_gt 0.3071
_refine_ls_wR_factor_ref 0.3306
_reflns_Friedel_coverage 0.000
_reflns_number_gt 10588
_reflns_number_total 15003
_reflns_threshold_expression 'I > 2\s(I)'
_cod_data_source_file d2sc04204e4.cif
_cod_data_source_block ag24-c2f5
_cod_depositor_comments 'Adding full bibliography for 1567539--1567541.cif.'
_cod_original_cell_volume 3864.89(12)
_cod_database_code 1567541
_shelx_shelxl_version_number 2016/6
_chemical_oxdiff_usercomment ' '
_shelx_space_group_comment
;
The symmetry employed for this shelxl refinement is uniquely defined
by the following loop, which should always be used as a source of
symmetry information in preference to the above space-group names.
They are only intended as comments.
;
_shelx_estimated_absorpt_t_max 0.306
_shelx_estimated_absorpt_t_min 0.231
_reflns_odcompleteness_completeness 98.78
_reflns_odcompleteness_iscentric 1
_reflns_odcompleteness_theta 66.97
_olex2_refinement_description
;
1. Fixed Uiso
 At 1.2 times of:
  All C(H) groups, All C(H,H) groups
 At 1.5 times of:
  All C(H,H,H) groups
2. Restrained distances
 O6-C7 = O5-C7
 1.2 with sigma of 0.02
 C8-C7
 1.51 with sigma of 0.01
 C8-C9
 1.51 with sigma of 0.01
 S1-C1AA
 1.85 with sigma of 0.02
 S5-C50
 1.85 with sigma of 0.02
 C69-C50 = C92-C50
 1.53 with sigma of 0.01
 C39-C2AA = C79-C2AA
 1.53 with sigma of 0.01
 N10-C0AA = N10-C55
 1.45 with sigma of 0.02
 C7AA-N10
 1.4 with sigma of 0.02
 C7AA-O0AA
 1.2 with sigma of 0.02
 C31-O4AA
 1.2 with sigma of 0.02
 N8-C44 = N8-C53
 1.45 with sigma of 0.02
 O9-C13 = O10-C13
 1.2 with sigma of 0.02
 C14-C13
 1.5 with sigma of 0.01
 C15-C14
 1.5 with sigma of 0.02
 O3AA-C54
 1.2 with sigma of 0.02
 C54-N38
 1.45 with sigma of 0.02
 O4-C4 = O3-C4
 1.2 with sigma of 0.02
 C4-C5
 1.51 with sigma of 0.01
 N2-C4AA
 1.4 with sigma of 0.02
 O23-C4AA
 1.2 with sigma of 0.02
 O23-Ag7
 2.5 with sigma of 0.02
 S3-C48
 1.85 with sigma of 0.01
 C80-C48
 1.53 with sigma of 0.01
 S3-C48 = S3-C100
 1.85 with sigma of 0.02
 C77-C48 = C6AA-C100 = C63-C48 = C80-C100
 1.53 with sigma of 0.01
 C1AA-C5AA = C1AA-C34
 1.53 with sigma of 0.01
 C8AA-C1AA = C9AA-C1AA
 1.53 with sigma of 0.01
 O16-C22 = O15-C22
 1.2 with sigma of 0.02
 C23-C22
 1.51 with sigma of 0.01
 O18-Ag8_$1
 2.3 with sigma of 0.02
 O2-C1 = O1-C1
 1.2 with sigma of 0.02
 C3-F4 = C3-F5 = C3-F3 = C3-C2
 1.51 with sigma of 0.01
 F2-C2 = F1-C2 = F3-C3 = F4-C3 = F5-C3
 1.4 with sigma of 0.01
 C35-O43
 1.2 with sigma of 0.02
 N38-C66
 1.45 with sigma of 0.02
 N38-C1BA
 1.45 with sigma of 0.02
 H66C-F3
 2 with sigma of 0.02
 N2-C3AA = N2-C29
 1.45 with sigma of 0.02
 N33-C116 = N33-C35 = N33-C56
 1.45 with sigma of 0.01
 C63-C77
 2.4 with sigma of 0.04
 C7AA-C55
 2.4 with sigma of 0.04
 C0AA-C55
 2.4 with sigma of 0.04
 C0AA-C7AA
 2.4 with sigma of 0.04
 O10-O9
 2.2 with sigma of 0.04
 F21-F22
 2.2 with sigma of 0.04
 N2-O23
 2.2 with sigma of 0.04
 F4-C2
 2.5 with sigma of 0.04
 C54-C66
 2.4 with sigma of 0.04
 C1BA-C66
 2.4 with sigma of 0.04
 C54-C1BA
 2.4 with sigma of 0.04
 C116-C35
 2.4 with sigma of 0.04
 O23-C29
 2.4 with sigma of 0.04
 C56-C35
 2.4 with sigma of 0.04
 C116-C56
 2.4 with sigma of 0.04
 C14-O9 \\sim C14-O10
 with sigma of 0.02
 C14-F25 \\sim C14-F24 \\sim C14-F23
 with sigma of 0.02
 F25-F24 \\sim F25-F23 \\sim F24-F23
 with sigma of 0.02
 O5-C7 \\sim O6-C7 \\sim O8-C10 \\sim O7-C10
 with sigma of 0.02
 C3-F1 \\sim C3-F2 \\sim F1-F2
 with sigma of 0.02
 F4-F5 \\sim F4-F3 \\sim F5-F3
 with sigma of 0.02
 C2-F5 \\sim F3-C2 \\sim C2-F4
 with sigma of 0.02
3. Restrained planarity
 O0AA, N10, C0AA, C7AA, C55
 with sigma of 0.1
 O9, O10, C13, C14
 with sigma of 0.1
 O4AA, N8, C31, C44, C53
 with sigma of 0.1
 O18, C25, O17, C26
 with sigma of 0.1
 O3AA, N38, C1BA, C54, C66
 with sigma of 0.1
 O23, N2, C3AA, C4AA, C29
 with sigma of 0.1
 O43, C35, N33, C56, C116
 with sigma of 0.1
4. Rigid bond restraints
 F21, F22, F23, F24, F25, O9, O10, C13, C14, C15
 with sigma for 1-2 distances of 0.01 and sigma for 1-3 distances of 0.01
 S3, C6AA, C48, C63, C77, C80, C100
 with sigma for 1-2 distances of 0.01 and sigma for 1-3 distances of 0.01
 C1AA, C5AA, C8AA, C9AA, C34
 with sigma for 1-2 distances of 0.01 and sigma for 1-3 distances of 0.01
5. Uiso/Uaniso restraints and constraints
C50 \\sim C69 \\sim C92: within 2A with sigma of 0.01 and sigma for terminal
atoms of 0.01
S2 \\sim C2AA \\sim C39 \\sim C79: within 2A with sigma of 0.01 and sigma for
terminal atoms of 0.01
Ag5 \\sim O0AA \\sim N10 \\sim C0AA \\sim C7AA \\sim C55: within 3A with sigma
of 0.01 and sigma for terminal atoms of 0.01
Ag9 \\sim O4AA \\sim N8 \\sim C31 \\sim C44 \\sim C53: within 3A with sigma of
0.01 and sigma for terminal atoms of 0.01
Ag6 \\sim F16 \\sim F17 \\sim F18 \\sim F19 \\sim F20 \\sim O7 \\sim O8 \\sim
C10 \\sim C11 \\sim C12: within 3A with sigma of 0.01 and sigma for terminal
atoms of 0.01
Ag2 \\sim F11 \\sim F12 \\sim F13 \\sim F14 \\sim F15 \\sim O5 \\sim C7 \\sim
C8 \\sim C9: within 3A with sigma of 0.01 and sigma for terminal atoms of 0.01
F6 \\sim F7 \\sim F8 \\sim F9 \\sim F10 \\sim O3 \\sim O4 \\sim C4 \\sim C5
\\sim C6: within 3A with sigma of 0.01 and sigma for terminal atoms of 0.01
Ag2 \\sim Ag6 \\sim F11 \\sim F12 \\sim F13 \\sim F14 \\sim F15 \\sim O5 \\sim
O6 \\sim C7 \\sim C8 \\sim C9 \\sim F16 \\sim F17 \\sim F18 \\sim F19 \\sim F20
\\sim O7 \\sim O8 \\sim C10 \\sim C11 \\sim C12: within 3A with sigma of 0.01
and sigma for terminal atoms of 0.01
Ag7 \\sim F26 \\sim F27 \\sim F28 \\sim F29 \\sim F30 \\sim O11 \\sim O12 \\sim
C16 \\sim C17 \\sim C18: within 3A with sigma of 0.01 and sigma for terminal
atoms of 0.01
Ag7 \\sim F26 \\sim F27 \\sim F28 \\sim F29 \\sim F30 \\sim O11 \\sim O12 \\sim
C16 \\sim C17 \\sim C18 \\sim F31 \\sim F32 \\sim F33 \\sim F34 \\sim F35 \\sim
O13 \\sim O14 \\sim C19 \\sim C20 \\sim C21: within 3A with sigma of 0.01 and
sigma for terminal atoms of 0.01
Ag4 \\sim O4 \\sim F10 \\sim C6 \\sim F8 \\sim F9 \\sim F7 \\sim C5 \\sim F6
\\sim C4 \\sim O3 \\sim Ag2: within 3A with sigma of 0.01 and sigma for
terminal atoms of 0.01
F36 \\sim F37 \\sim F38 \\sim F39 \\sim F40 \\sim O16 \\sim C22 \\sim C23 \\sim
C24 \\sim F41 \\sim F42 \\sim F43 \\sim F44 \\sim F45 \\sim O18 \\sim C25 \\sim
C26 \\sim C27 \\sim O15 \\sim O17 \\sim Ag10: within 3A with sigma of 0.01 and
sigma for terminal atoms of 0.01
Ag2 \\sim Ag3 \\sim F1 \\sim F3 \\sim F2 \\sim F4 \\sim F5 \\sim O1 \\sim O2
\\sim C1 \\sim C2 \\sim C3: within 3A with sigma of 0.01 and sigma for terminal
atoms of 0.01
Ag10 \\sim O3AA \\sim N38 \\sim C1BA \\sim C54 \\sim C66: within 3A with sigma
of 0.01 and sigma for terminal atoms of 0.01
Ag7 \\sim O23 \\sim N2 \\sim C3AA \\sim C4AA \\sim C29: within 3A with sigma of
0.01 and sigma for terminal atoms of 0.01
C116 \\sim N33 \\sim C56 \\sim C35 \\sim O43 \\sim Ag8: within 3A with sigma of
0.01 and sigma for terminal atoms of 0.01
Uanis(Ag19) \\sim Ueq, Uanis(Ag12) \\sim Ueq, Uanis(Ag18) \\sim Ueq,
Uanis(Ag15) \\sim Ueq, Uanis(Ag14) \\sim Ueq: with sigma of 0.01 and sigma for
terminal atoms of 0.02
Uanis(Ag15) \\sim Ueq, Uanis(Ag14) \\sim Ueq, Uanis(Ag16) \\sim Ueq,
Uanis(Ag12) \\sim Ueq, Uanis(Ag13) \\sim Ueq, Uanis(Ag11) \\sim Ueq: with sigma
of 0.01 and sigma for terminal atoms of 0.02
Uanis(Ag16) \\sim Ueq, Uanis(Ag11) \\sim Ueq, Uanis(Ag13) \\sim Ueq,
Uanis(Ag17) \\sim Ueq: with sigma of 0.01 and sigma for terminal atoms of 0.02
Uanis(C0AA) \\sim Ueq, Uanis(N10) \\sim Ueq, Uanis(C55) \\sim Ueq, Uanis(C7AA)
\\sim Ueq, Uanis(O0AA) \\sim Ueq: with sigma of 0.01 and sigma for terminal
atoms of 0.02
Uanis(C14) \\sim Ueq, Uanis(F21) \\sim Ueq, Uanis(C15) \\sim Ueq, Uanis(F24)
\\sim Ueq, Uanis(F25) \\sim Ueq, Uanis(F23) \\sim Ueq, Uanis(F22) \\sim Ueq,
Uanis(O9) \\sim Ueq, Uanis(C13) \\sim Ueq, Uanis(O10) \\sim Ueq: with sigma of
0.01 and sigma for terminal atoms of 0.02
Uanis(F11) \\sim Ueq, Uanis(F12) \\sim Ueq, Uanis(F13) \\sim Ueq, Uanis(F14)
\\sim Ueq, Uanis(F15) \\sim Ueq, Uanis(O5) \\sim Ueq, Uanis(O6) \\sim Ueq,
Uanis(C7) \\sim Ueq, Uanis(C8) \\sim Ueq, Uanis(C9) \\sim Ueq, Uanis(F16) \\sim
Ueq, Uanis(F17) \\sim Ueq, Uanis(F18) \\sim Ueq, Uanis(F19) \\sim Ueq,
Uanis(F20) \\sim Ueq, Uanis(O7) \\sim Ueq, Uanis(C10) \\sim Ueq, Uanis(C11)
\\sim Ueq, Uanis(C12) \\sim Ueq, Uanis(O8) \\sim Ueq: with sigma of 0.01 and
sigma for terminal atoms of 0.02
Uanis(O3) \\sim Ueq, Uanis(O4) \\sim Ueq, Uanis(C4) \\sim Ueq, Uanis(C5) \\sim
Ueq, Uanis(C6) \\sim Ueq, Uanis(F6) \\sim Ueq, Uanis(F7) \\sim Ueq, Uanis(F9)
\\sim Ueq, Uanis(F10) \\sim Ueq, Uanis(F8) \\sim Ueq: with sigma of 0.01 and
sigma for terminal atoms of 0.02
Uanis(O3) \\sim Ueq, Uanis(O4) \\sim Ueq, Uanis(C4) \\sim Ueq, Uanis(C5) \\sim
Ueq, Uanis(C6) \\sim Ueq, Uanis(F6) \\sim Ueq, Uanis(F7) \\sim Ueq, Uanis(F8)
\\sim Ueq, Uanis(F9) \\sim Ueq, Uanis(F10) \\sim Ueq: with sigma of 0.01 and
sigma for terminal atoms of 0.02
Uanis(C69) \\sim Ueq, Uanis(C50) \\sim Ueq, Uanis(C92) \\sim Ueq: with sigma of
0.01 and sigma for terminal atoms of 0.02
Uanis(C2AA) \\sim Ueq, Uanis(C79) \\sim Ueq, Uanis(C39) \\sim Ueq: with sigma
of 0.01 and sigma for terminal atoms of 0.02
Uanis(C6AA) \\sim Ueq, Uanis(C77) \\sim Ueq, Uanis(C100) \\sim Ueq, Uanis(C48)
\\sim Ueq, Uanis(C63) \\sim Ueq, Uanis(C80) \\sim Ueq: with sigma of 0.01 and
sigma for terminal atoms of 0.02
Uanis(C5AA) \\sim Ueq, Uanis(C1AA) \\sim Ueq, Uanis(C34) \\sim Ueq: with sigma
of 0.01 and sigma for terminal atoms of 0.02
Uanis(C8AA) \\sim Ueq, Uanis(C9AA) \\sim Ueq: with sigma of 0.01 and sigma for
terminal atoms of 0.02
Uanis(F26) \\sim Ueq, Uanis(F27) \\sim Ueq, Uanis(F28) \\sim Ueq, Uanis(F29)
\\sim Ueq, Uanis(F30) \\sim Ueq, Uanis(O11) \\sim Ueq, Uanis(O12) \\sim Ueq,
Uanis(C16) \\sim Ueq, Uanis(C17) \\sim Ueq, Uanis(C18) \\sim Ueq, Uanis(F31)
\\sim Ueq, Uanis(F32) \\sim Ueq, Uanis(F33) \\sim Ueq, Uanis(F34) \\sim Ueq,
Uanis(F35) \\sim Ueq, Uanis(O13) \\sim Ueq, Uanis(O14) \\sim Ueq, Uanis(C19)
\\sim Ueq, Uanis(C20) \\sim Ueq, Uanis(C21) \\sim Ueq: with sigma of 0.01 and
sigma for terminal atoms of 0.02
Uanis(F36) \\sim Ueq, Uanis(F37) \\sim Ueq, Uanis(F38) \\sim Ueq, Uanis(F39)
\\sim Ueq, Uanis(F40) \\sim Ueq, Uanis(O15) \\sim Ueq, Uanis(O16) \\sim Ueq,
Uanis(C22) \\sim Ueq, Uanis(C23) \\sim Ueq, Uanis(C24) \\sim Ueq, Uanis(F41)
\\sim Ueq, Uanis(F42) \\sim Ueq, Uanis(F43) \\sim Ueq, Uanis(F44) \\sim Ueq,
Uanis(F45) \\sim Ueq, Uanis(O17) \\sim Ueq, Uanis(O18) \\sim Ueq, Uanis(C25)
\\sim Ueq, Uanis(C26) \\sim Ueq, Uanis(C27) \\sim Ueq: with sigma of 0.01 and
sigma for terminal atoms of 0.02
Uanis(O2) \\sim Ueq, Uanis(O1) \\sim Ueq, Uanis(C1) \\sim Ueq, Uanis(F1) \\sim
Ueq, Uanis(F2) \\sim Ueq, Uanis(F5) \\sim Ueq, Uanis(F3) \\sim Ueq, Uanis(C2)
\\sim Ueq, Uanis(C3) \\sim Ueq, Uanis(F4) \\sim Ueq: with sigma of 0.01 and
sigma for terminal atoms of 0.02
Uanis(C29) \\sim Ueq, Uanis(N2) \\sim Ueq, Uanis(C3AA) \\sim Ueq, Uanis(C4AA)
\\sim Ueq, Uanis(O23) \\sim Ueq: with sigma of 0.01 and sigma for terminal
atoms of 0.02
6. Same fragment restrains
{F1, F2, F3, F4, F5, O1, O2, C1, C2, C3} sigma for 1-2: 0.02, 1-3: 0.04
as
{F21, F22, F23, F24, F25, O9, O10, C13, C14, C15}
{F1, F2, F3, F4, F5, O1, O2, C1, C2, C3} sigma for 1-2: 0.02, 1-3: 0.04
as
{F6, F7, F8, F9, F10, O3, O4, C4, C5, C6}
{F1, F2, F3, F4, F5, O1, O2, C1, C2, C3} sigma for 1-2: 0.02, 1-3: 0.04
as
{F11, F12, F13, F14, F15, O5, O6, C7, C8, C9}
{F1, F2, F3, F4, F5, O1, O2, C1, C2, C3} sigma for 1-2: 0.02, 1-3: 0.04
as
{F16, F17, F18, F19, F20, O7, O8, C10, C11, C12}
{F1, F2, F3, F4, F5, O1, O2, C1, C2, C3} sigma for 1-2: 0.02, 1-3: 0.04
as
{F26, F27, F28, F29, F30, O11, O12, C16, C17, C18}
{F1, F2, F3, F4, F5, O1, O2, C1, C2, C3} sigma for 1-2: 0.02, 1-3: 0.04
as
{F31, F32, F33, F34, F35, O13, O14, C19, C20, C21}
{F1, F2, F3, F4, F5, O1, O2, C1, C2, C3} sigma for 1-2: 0.02, 1-3: 0.04
as
{F36, F37, F38, F39, F40, O15, O16, C22, C23, C24}
{F1, F2, F3, F4, F5, O1, O2, C1, C2, C3} sigma for 1-2: 0.02, 1-3: 0.04
as
{F41, F42, F43, F44, F45, O17, O18, C25, C26, C27}
7. Others
 Sof(F16)=Sof(F17)=Sof(F18)=Sof(F19)=Sof(F20)=Sof(O7)=Sof(O8)=Sof(C10)=
 Sof(C11)=Sof(C12)=1-FVAR(1)
 Sof(F11)=Sof(F12)=Sof(F13)=Sof(F14)=Sof(F15)=Sof(O5)=Sof(O6)=Sof(C7)=Sof(C8)=
 Sof(C9)=FVAR(1)
 Sof(C6AA)=Sof(H6AA)=Sof(H6AB)=Sof(H6AC)=Sof(C80)=Sof(H80A)=Sof(H80B)=
 Sof(H80C)=Sof(C100)=Sof(H100)=1-FVAR(2)
 Sof(C48)=Sof(H48)=Sof(C63)=Sof(H63A)=Sof(H63B)=Sof(H63C)=Sof(C77)=Sof(H77A)=
 Sof(H77B)=Sof(H77C)=FVAR(2)
 Sof(H1AB)=Sof(C9AA)=Sof(H9AA)=Sof(H9AB)=Sof(H9AC)=Sof(C34)=Sof(H34A)=
 Sof(H34B)=Sof(H34C)=1-FVAR(3)
 Sof(H1AA)=Sof(C5AA)=Sof(H5AA)=Sof(H5AB)=Sof(H5AC)=Sof(C8AA)=Sof(H8AA)=
 Sof(H8AB)=Sof(H8AC)=FVAR(3)
 Sof(F41)=Sof(F42)=Sof(F43)=Sof(F44)=Sof(F45)=Sof(O17)=Sof(O18)=Sof(C25)=
 Sof(C26)=Sof(C27)=1-FVAR(4)
 Sof(F36)=Sof(F37)=Sof(F38)=Sof(F39)=Sof(F40)=Sof(O15)=Sof(O16)=Sof(C22)=
 Sof(C23)=Sof(C24)=FVAR(4)
 Sof(F31)=Sof(F32)=Sof(F33)=Sof(F34)=Sof(F35)=Sof(O13)=Sof(O14)=Sof(C19)=
 Sof(C20)=Sof(C21)=1-FVAR(5)
 Sof(F26)=Sof(F27)=Sof(F28)=Sof(F29)=Sof(F30)=Sof(O11)=Sof(O12)=Sof(C16)=
 Sof(C17)=Sof(C18)=FVAR(5)
 Fixed Sof: Ag11(0.35) Ag12(0.35) Ag13(0.35) Ag14(0.15) Ag15(0.2) Ag16(0.1)
 Ag17(0.2) Ag18(0.2) Ag19(0.1) F21(0.5) F22(0.5) F23(0.5) F24(0.5) F25(0.5)
 O9(0.5) O10(0.5) C13(0.5) C14(0.5) C15(0.5) F1(0.75) F3(0.75) F2(0.75)
 F4(0.75) F5(0.75) F6(0.75) F7(0.75) F8(0.75) F9(0.75) F10(0.75) O3(0.75)
 O4(0.75) C4(0.75) C5(0.75) C6(0.75) O0AA(0.5) O1(0.75) O2(0.75) O3AA(0.5)
 O4AA(0.5) O23(0.5) N2(0.5) N8(0.5) N10(0.5) N38(0.5) C0AA(0.5) H0AA(0.5)
 H0AB(0.5) H0AC(0.5) C1(0.75) C1AA(0.5) C1BA(0.5) H1BA(0.5) H1BB(0.5) H1BC(0.5)
 C2(0.75) C2AA(0.5) H2AA(0.5) C3(0.75) C3AA(0.5) H3AA(0.5) H3AB(0.5) H3AC(0.5)
 C4AA(0.5) H4AA(0.5) C7AA(0.5) H7AA(0.5) C29(0.5) H29A(0.5) H29B(0.5) H29C(0.5)
 C31(0.5) H31(0.5) C39(0.5) H39A(0.5) H39B(0.5) H39C(0.5) C44(0.5) H44A(0.5)
 H44B(0.5) H44C(0.5) C50(0.5) H50(0.5) C53(0.5) H53A(0.5) H53B(0.5) H53C(0.5)
 C54(0.5) H54(0.5) C55(0.5) H55A(0.5) H55B(0.5) H55C(0.5) C66(0.5) H66A(0.5)
 H66B(0.5) H66C(0.5) C69(0.5) H69A(0.5) H69B(0.5) H69C(0.5) C79(0.5) H79A(0.5)
 H79B(0.5) H79C(0.5) C92(0.5) H92A(0.5) H92B(0.5) H92C(0.5) N33(0.5) C35(0.5)
 H35(0.5) O43(0.5) C56(0.5) H56A(0.5) H56B(0.5) H56C(0.5) C116(0.5) H11A(0.5)
 H11B(0.5) H11C(0.5)
8.a Riding coordinates:
 C1BA(H1BA,H1BB,H1BC), C29(H29A,H29B,H29C), C66(H66A,H66B,H66C), C56(H56A,H56B,
 H56C), C116(H11A,H11B,H11C)
8.b Ternary CH refined with riding coordinates:
 C1AA(H1AA), C1AA(H1AB), C2AA(H2AA), C48(H48), C50(H50), C100(H100)
8.c Aromatic/amide H refined with riding coordinates:
 C4AA(H4AA), C7AA(H7AA), C31(H31), C54(H54), C35(H35)
8.d Idealised Me refined as rotating group:
 C0AA(H0AA,H0AB,H0AC), C3AA(H3AA,H3AB,H3AC), C5AA(H5AA,H5AB,H5AC), C6AA(H6AA,
 H6AB,H6AC), C8AA(H8AA,H8AB,H8AC), C9AA(H9AA,H9AB,H9AC), C34(H34A,H34B,H34C),
 C39(H39A,H39B,H39C), C44(H44A,H44B,H44C), C53(H53A,H53B,H53C), C55(H55A,H55B,
 H55C), C63(H63A,H63B,H63C), C69(H69A,H69B,H69C), C77(H77A,H77B,H77C), C79(H79A,
 H79B,H79C), C80(H80A,H80B,H80C), C92(H92A,H92B,H92C)
;
_olex2_submission_special_instructions 'No special instructions were received'
_oxdiff_exptl_absorpt_empirical_details
;
Empirical correction (ABSPACK) includes:
- Absorption correction using spherical harmonics
- Frame scaling
;
_oxdiff_exptl_absorpt_empirical_full_max 3.501
_oxdiff_exptl_absorpt_empirical_full_min 0.483

loop_
_space_group_symop_operation_xyz
'x, y, z'
'-x, -y, -z'

loop_
_atom_site_label
_atom_site_type_symbol
_atom_site_fract_x
_atom_site_fract_y
_atom_site_fract_z
_atom_site_U_iso_or_equiv
_atom_site_adp_type
_atom_site_occupancy
_atom_site_site_symmetry_order
_atom_site_calc_flag
_atom_site_refinement_flags_posn
_atom_site_refinement_flags_adp
_atom_site_refinement_flags_occupancy
_atom_site_disorder_assembly
_atom_site_disorder_group
Ag1 Ag 0.90664(7) 0.37687(6) 0.37463(5) 0.0581(3) Uani 1 1 d . . . . .
Ag2 Ag 0.76567(10) 0.18629(7) 0.17289(6) 0.0767(4) Uani 1 1 d . U . . .
Ag3 Ag 0.88415(10) 0.19876(7) 0.33648(7) 0.0744(3) Uani 1 1 d . U . . .
Ag4 Ag 0.78283(10) 0.36017(7) 0.20869(6) 0.0729(3) Uani 1 1 d . U . . .
Ag5 Ag 0.70795(9) 0.24929(7) 0.29186(7) 0.0746(3) Uani 1 1 d . U . . .
Ag6 Ag 0.95907(10) 0.30887(8) 0.25232(7) 0.0751(3) Uani 1 1 d . U . . .
Ag7 Ag 0.82838(11) 0.25432(10) 0.47393(9) 0.0901(4) Uani 1 1 d D U . . .
Ag8 Ag 0.70667(11) 0.43644(10) 0.32299(10) 0.0903(4) Uani 1 1 d D U . . .
Ag9 Ag 0.98909(12) 0.50236(10) 0.27254(10) 0.0933(4) Uani 1 1 d . U . . .
Ag10 Ag 1.11054(11) 0.32029(11) 0.42552(9) 0.0953(4) Uani 1 1 d . U . . .
Ag11 Ag 1.0661(10) 0.4019(4) 0.5796(4) 0.0916(17) Uani 0.35 1 d . U . A 1
Ag12 Ag 0.8543(5) 0.4643(5) 0.5232(4) 0.089(2) Uani 0.35 1 d . U . A 1
Ag13 Ag 1.0527(11) 0.3703(8) 0.6018(7) 0.128(3) Uani 0.35 1 d . U . A 2
Ag14 Ag 0.8461(6) 0.5466(5) 0.4650(5) 0.0746(19) Uani 0.15 1 d . U . A 3
Ag15 Ag 0.8352(9) 0.4307(6) 0.5586(6) 0.093(3) Uani 0.2 1 d . U . A 2
Ag16 Ag 0.9319(11) 0.4067(8) 0.5807(7) 0.080(3) Uani 0.1 1 d . U . A 3
Ag17 Ag 1.1008(10) 0.3806(12) 0.5964(8) 0.087(3) Uani 0.2 1 d . U . A 4
Ag18 Ag 0.8195(10) 0.4589(8) 0.5322(6) 0.069(2) Uani 0.2 1 d . U . A 4
Ag19 Ag 0.7967(13) 0.4916(12) 0.5099(11) 0.087(4) Uani 0.1 1 d . U . A 5
S1 S 1.0028(3) 0.2494(2) 0.4914(2) 0.0691(9) Uani 1 1 d D . . . .
S2 S 0.8266(3) 0.5213(2) 0.2722(2) 0.0710(9) Uani 1 1 d . U . . .
S3 S 1.1214(3) 0.4345(3) 0.3450(2) 0.0719(9) Uani 1 1 d D U . . .
S4 S 1.000000 0.500000 0.500000 0.0846(16) Uani 1 2 d S T P A .
S5 S 0.7083(3) 0.3390(3) 0.4201(2) 0.0754(10) Uani 1 1 d D . . . .
F21 F 0.368(3) 0.204(2) 0.053(2) 0.196(12) Uani 0.5 1 d D U . A 1
F22 F 0.323(3) 0.236(3) 0.154(2) 0.201(12) Uani 0.5 1 d D U . A 1
F23 F 0.341(3) 0.391(2) 0.145(2) 0.203(13) Uani 0.5 1 d D U . A 1
F24 F 0.406(3) 0.378(2) 0.048(2) 0.194(12) Uani 0.5 1 d D U . A 1
F25 F 0.2450(19) 0.287(2) 0.0206(18) 0.189(10) Uani 0.5 1 d D U . A 1
O9 O 0.531(3) 0.3748(19) 0.223(2) 0.149(11) Uani 0.5 1 d D U . A 1
O10 O 0.544(2) 0.247(2) 0.191(3) 0.169(12) Uani 0.5 1 d D U . A 1
C13 C 0.5008(19) 0.3013(18) 0.1841(17) 0.164(10) Uani 0.5 1 d D U . A 1
C14 C 0.3906(19) 0.2694(17) 0.1210(17) 0.165(9) Uani 0.5 1 d D U . A 1
C15 C 0.344(2) 0.3317(17) 0.0807(16) 0.167(9) Uani 0.5 1 d D U . A 1
F1 F 0.6976(13) -0.1293(13) 0.1294(11) 0.161(4) Uani 0.75 1 d D U . . .
F3 F 0.9649(11) -0.0496(12) 0.2549(10) 0.162(4) Uani 0.75 1 d D U . B .
F2 F 0.7883(15) -0.1190(13) 0.2617(11) 0.158(4) Uani 0.75 1 d D U . . .
F4 F 0.8536(16) -0.1798(10) 0.1575(13) 0.166(4) Uani 0.75 1 d D U . B .
F5 F 0.8724(16) -0.0495(12) 0.1166(10) 0.164(4) Uani 0.75 1 d D U . B .
F6 F 0.6323(16) 0.2408(14) -0.1063(13) 0.159(4) Uani 0.75 1 d D U . . .
F7 F 0.4993(16) 0.1631(12) -0.0947(13) 0.160(4) Uani 0.75 1 d D U . . .
F8 F 0.4647(16) 0.3030(15) -0.0374(13) 0.166(4) Uani 0.75 1 d D U . B .
F9 F 0.4592(17) 0.2831(14) -0.1677(11) 0.168(4) Uani 0.75 1 d D U . B .
F10 F 0.5976(16) 0.3880(12) -0.0663(13) 0.160(4) Uani 0.75 1 d D U . B .
O3 O 0.6261(17) 0.1871(12) 0.0540(12) 0.124(3) Uani 0.75 1 d D U . B .
O4 O 0.6938(18) 0.3298(12) 0.0711(13) 0.133(3) Uani 0.75 1 d D U . B .
C4 C 0.641(2) 0.2554(13) 0.0339(11) 0.145(4) Uani 0.75 1 d D U . . .
C5 C 0.5791(16) 0.2436(13) -0.0571(11) 0.150(4) Uani 0.75 1 d D U . B .
C6 C 0.5265(16) 0.3073(13) -0.0825(13) 0.154(4) Uani 0.75 1 d D U . . .
F11 F 0.8643(16) 0.1235(16) -0.0551(13) 0.123(3) Uani 0.508(10) 1 d D U . B 1
F12 F 0.986(2) 0.2561(14) -0.0079(16) 0.122(3) Uani 0.508(10) 1 d D U . B 1
F13 F 0.960(2) 0.0551(13) 0.0354(17) 0.124(3) Uani 0.508(10) 1 d D U . B 1
F14 F 1.056(2) 0.1247(16) -0.0283(14) 0.125(3) Uani 0.508(10) 1 d D U . B 1
F15 F 1.1065(17) 0.1849(17) 0.1051(13) 0.124(3) Uani 0.508(10) 1 d D U . B 1
O5 O 0.8263(19) 0.171(2) 0.0673(18) 0.114(3) Uani 0.508(10) 1 d D U . B 1
O6 O 0.973(2) 0.2706(18) 0.1343(16) 0.112(3) Uani 0.508(10) 1 d D U . B 1
C7 C 0.916(2) 0.2031(19) 0.0857(16) 0.118(3) Uani 0.508(10) 1 d D U . B 1
C8 C 0.9441(16) 0.1838(14) 0.0157(13) 0.120(3) Uani 0.508(10) 1 d D U . B 1
C9 C 1.0221(16) 0.1371(14) 0.0326(14) 0.122(3) Uani 0.508(10) 1 d D U . B 1
F16 F 0.893(2) 0.0500(14) -0.0071(16) 0.122(3) Uani 0.492(10) 1 d D U . B 2
F17 F 1.0584(17) 0.1237(18) 0.0810(15) 0.123(3) Uani 0.492(10) 1 d D U . B 2
F18 F 0.8669(16) 0.1844(18) -0.0593(15) 0.124(3) Uani 0.492(10) 1 d D U . B 2
F19 F 1.0490(19) 0.2587(14) 0.0215(16) 0.123(3) Uani 0.492(10) 1 d D U . B 2
F20 F 0.994(2) 0.1284(16) -0.0725(16) 0.125(3) Uani 0.492(10) 1 d D U . B 2
O7 O 0.844(2) 0.141(2) 0.0922(19) 0.113(3) Uani 0.492(10) 1 d D U . B 2
O8 O 0.992(2) 0.2375(19) 0.1520(17) 0.115(3) Uani 0.492(10) 1 d D U . B 2
C10 C 0.924(2) 0.1819(19) 0.0951(18) 0.119(3) Uani 0.492(10) 1 d D U . B 2
C11 C 0.9602(17) 0.1323(14) 0.0426(13) 0.120(3) Uani 0.492(10) 1 d D U . B 2
C12 C 0.9697(17) 0.1785(14) -0.0210(14) 0.123(3) Uani 0.492(10) 1 d D U . B 2
F26 F 0.901(2) 0.2935(17) 0.7976(15) 0.153(3) Uani 0.545(10) 1 d D U . A 1
F27 F 0.900(2) 0.1646(17) 0.7370(19) 0.152(3) Uani 0.545(10) 1 d D U . A 1
F28 F 0.693(2) 0.2457(18) 0.6911(19) 0.151(3) Uani 0.545(10) 1 d D U . A 1
F29 F 0.758(2) 0.178(2) 0.7965(15) 0.154(3) Uani 0.545(10) 1 d D U . A 1
F30 F 0.710(2) 0.1078(15) 0.6636(17) 0.154(3) Uani 0.545(10) 1 d D U . A 1
O11 O 0.801(3) 0.212(2) 0.5821(16) 0.145(3) Uani 0.545(10) 1 d D U . A 1
O12 O 0.891(3) 0.3387(18) 0.661(2) 0.149(4) Uani 0.545(10) 1 d D U . A 1
C16 C 0.853(3) 0.2622(18) 0.6480(15) 0.150(3) Uani 0.545(10) 1 d D U . A 1
C17 C 0.8534(18) 0.2305(16) 0.7222(15) 0.150(3) Uani 0.545(10) 1 d D U . A 1
C18 C 0.7517(18) 0.1885(16) 0.7190(15) 0.151(3) Uani 0.545(10) 1 d D U . A 1
F31 F 0.824(3) 0.1449(18) 0.6509(19) 0.153(3) Uani 0.455(10) 1 d D U . A 2
F32 F 0.908(2) 0.214(2) 0.7853(17) 0.153(3) Uani 0.455(10) 1 d D U . A 2
F33 F 0.744(3) 0.2725(18) 0.762(2) 0.152(3) Uani 0.455(10) 1 d D U . A 2
F34 F 0.732(3) 0.1241(19) 0.747(2) 0.152(3) Uani 0.455(10) 1 d D U . A 2
F35 F 0.662(2) 0.176(2) 0.6325(16) 0.154(3) Uani 0.455(10) 1 d D U . A 2
O13 O 0.868(4) 0.299(2) 0.620(2) 0.142(3) Uani 0.455(10) 1 d D U . A 2
O14 O 0.918(3) 0.368(2) 0.746(2) 0.148(4) Uani 0.455(10) 1 d D U . A 2
C19 C 0.872(4) 0.3062(17) 0.688(2) 0.149(3) Uani 0.455(10) 1 d D U . A 2
C20 C 0.840(2) 0.2203(16) 0.7080(17) 0.151(3) Uani 0.455(10) 1 d D U . A 2
C21 C 0.740(2) 0.1955(17) 0.7116(16) 0.151(3) Uani 0.455(10) 1 d D U . A 2
F36 F 1.4814(16) 0.4563(13) 0.6925(12) 0.149(3) Uani 0.708(10) 1 d D U . A 1
F37 F 1.4979(16) 0.4131(15) 0.5776(13) 0.144(3) Uani 0.708(10) 1 d D U . A 1
F38 F 1.3952(16) 0.2967(15) 0.6922(14) 0.148(3) Uani 0.708(10) 1 d D U . A 1
F39 F 1.5615(14) 0.3392(15) 0.7102(13) 0.150(3) Uani 0.708(10) 1 d D U . A 1
F40 F 1.4394(17) 0.2557(13) 0.5819(13) 0.147(3) Uani 0.708(10) 1 d D U . A 1
O15 O 1.2823(18) 0.3252(16) 0.5016(14) 0.135(3) Uani 0.708(10) 1 d D U . A 1
O16 O 1.291(2) 0.4312(18) 0.5902(16) 0.142(3) Uani 0.708(10) 1 d D U . A 1
C22 C 1.3224(16) 0.377(2) 0.5673(16) 0.143(3) Uani 0.708(10) 1 d D U . A 1
C23 C 1.4350(15) 0.3912(14) 0.6176(12) 0.144(3) Uani 0.708(10) 1 d D U . A 1
C24 C 1.4597(17) 0.3176(14) 0.6508(13) 0.146(3) Uani 0.708(10) 1 d D U . A 1
F41 F 1.512(3) 0.440(3) 0.624(3) 0.145(3) Uani 0.292(10) 1 d D U . A 2
F42 F 1.507(3) 0.401(3) 0.737(2) 0.147(3) Uani 0.292(10) 1 d D U . A 2
F43 F 1.368(3) 0.252(3) 0.648(3) 0.146(3) Uani 0.292(10) 1 d D U . A 2
F44 F 1.530(3) 0.287(3) 0.651(3) 0.145(3) Uani 0.292(10) 1 d D U . A 2
F45 F 1.393(4) 0.295(3) 0.535(2) 0.145(3) Uani 0.292(10) 1 d D U . A 2
O17 O 1.294(4) 0.403(5) 0.561(3) 0.141(3) Uani 0.292(10) 1 d D U . A 2
O18 O 1.329(4) 0.436(2) 0.690(3) 0.145(4) Uani 0.292(10) 1 d D U . A 2
C25 C 1.346(3) 0.413(2) 0.633(3) 0.144(3) Uani 0.292(10) 1 d D U . A 2
C26 C 1.446(2) 0.394(2) 0.654(2) 0.145(3) Uani 0.292(10) 1 d D U . A 2
C27 C 1.435(3) 0.303(2) 0.619(2) 0.145(3) Uani 0.292(10) 1 d D U . A 2
O0AA O 0.562(2) 0.1337(17) 0.2398(16) 0.101(4) Uani 0.5 1 d D U . A .
O1 O 0.8480(18) 0.0583(13) 0.2903(12) 0.131(3) Uani 0.75 1 d D U . B .
O2 O 0.7226(17) 0.0408(13) 0.1723(13) 0.127(4) Uani 0.75 1 d D U . B .
O3AA O 1.070(2) 0.198(2) 0.313(2) 0.121(5) Uani 0.5 1 d D U . A .
O4AA O 0.955(2) 0.505(2) 0.1305(19) 0.110(5) Uani 0.5 1 d D U . . .
O23 O 0.718(2) 0.1021(12) 0.440(2) 0.120(5) Uani 0.5 1 d D U . A .
N2 N 0.607(2) -0.0191(18) 0.3690(19) 0.124(5) Uani 0.5 1 d D U . A .
N8 N 0.881(2) 0.461(2) 0.003(2) 0.111(5) Uani 0.5 1 d D U . . .
N10 N 0.417(2) 0.0450(16) 0.1316(16) 0.110(5) Uani 0.5 1 d D U . A .
N38 N 1.138(2) 0.099(2) 0.2888(18) 0.131(6) Uani 0.5 1 d D U . A .
C0AA C 0.354(3) 0.043(3) 0.174(2) 0.112(5) Uani 0.5 1 d D U . . .
H0AA H 0.330166 0.091944 0.171758 0.168 Uiso 0.5 1 calc GR . . . .
H0AB H 0.393451 0.043746 0.230677 0.168 Uiso 0.5 1 calc GR . . . .
H0AC H 0.296183 -0.009669 0.149398 0.168 Uiso 0.5 1 calc GR . . . .
C1 C 0.788(2) 0.0192(14) 0.2210(14) 0.148(4) Uani 0.75 1 d D U . . .
C1AA C 1.0370(17) 0.1564(15) 0.5277(17) 0.075(6) Uani 0.5 1 d D U . A .
H1AA H 1.011767 0.107172 0.480579 0.089 Uiso 0.66(4) 1 calc R . . C 1
H1AB H 1.080601 0.183190 0.586171 0.089 Uiso 0.34(4) 1 calc R . . C 2
C1BA C 1.237(3) 0.145(3) 0.351(3) 0.132(6) Uani 0.5 1 d D U . . .
H1BA H 1.297410 0.163671 0.342701 0.198 Uiso 0.5 1 d R . . . .
H1BB H 1.243780 0.104321 0.384801 0.198 Uiso 0.5 1 d R . . . .
H1BC H 1.226670 0.194111 0.377311 0.198 Uiso 0.5 1 d R . . . .
C2 C 0.7829(12) -0.0748(11) 0.1999(10) 0.150(4) Uani 0.75 1 d D U . B .
C2AA C 0.768(2) 0.5773(19) 0.1936(19) 0.080(5) Uani 0.5 1 d D U . . .
H2AA H 0.753776 0.616307 0.229771 0.096 Uiso 0.5 1 calc R . . . .
C3 C 0.8684(12) -0.0886(9) 0.1822(9) 0.157(4) Uani 0.75 1 d D U . . .
C3AA C 0.556(4) -0.081(3) 0.291(2) 0.126(6) Uani 0.5 1 d D U . . .
H3AA H 0.510894 -0.131475 0.293546 0.190 Uiso 0.5 1 calc GR . . . .
H3AB H 0.606657 -0.096082 0.276465 0.190 Uiso 0.5 1 calc GR . . . .
H3AC H 0.517837 -0.055112 0.249942 0.190 Uiso 0.5 1 calc GR . . . .
C4AA C 0.680(3) 0.056(2) 0.372(2) 0.124(6) Uani 0.5 1 d D U . . .
H4AA H 0.696256 0.068093 0.329025 0.149 Uiso 0.5 1 calc R . . A .
C5AA C 0.992(3) 0.130(3) 0.587(3) 0.119(11) Uani 0.66(4) 1 d D U . A 1
H5AA H 1.020419 0.176794 0.634464 0.179 Uiso 0.66(4) 1 calc GR . . C 1
H5AB H 1.008344 0.079733 0.602215 0.179 Uiso 0.66(4) 1 calc GR . . C 1
H5AC H 0.918703 0.116622 0.559958 0.179 Uiso 0.66(4) 1 calc GR . . C 1
C6AA C 1.231(4) 0.517(3) 0.270(4) 0.098(13) Uani 0.40(4) 1 d D U . D 2
H6AA H 1.194685 0.552021 0.285196 0.147 Uiso 0.40(4) 1 calc GR . . D 2
H6AB H 1.215356 0.511227 0.213369 0.147 Uiso 0.40(4) 1 calc GR . . D 2
H6AC H 1.303570 0.544424 0.302925 0.147 Uiso 0.40(4) 1 calc GR . . D 2
C7AA C 0.519(2) 0.0933(19) 0.1695(18) 0.108(5) Uani 0.5 1 d D U . . .
H7AA H 0.556435 0.094942 0.138980 0.129 Uiso 0.5 1 calc R . . A .
C8AA C 1.1538(18) 0.182(3) 0.574(3) 0.129(12) Uani 0.66(4) 1 d D U . A 1
H8AA H 1.184551 0.205035 0.540147 0.193 Uiso 0.66(4) 1 calc GR . . C 1
H8AB H 1.172701 0.131530 0.586378 0.193 Uiso 0.66(4) 1 calc GR . . C 1
H8AC H 1.177619 0.224804 0.623729 0.193 Uiso 0.66(4) 1 calc GR . . C 1
C9AA C 0.945(3) 0.093(3) 0.531(5) 0.094(14) Uani 0.34(4) 1 d D U . A 2
H9AA H 0.916484 0.124667 0.558792 0.141 Uiso 0.34(4) 1 calc GR . . C 2
H9AB H 0.967617 0.051589 0.560107 0.141 Uiso 0.34(4) 1 calc GR . . C 2
H9AC H 0.894379 0.063717 0.476236 0.141 Uiso 0.34(4) 1 calc GR . . C 2
C29 C 0.590(3) -0.022(3) 0.442(3) 0.126(6) Uani 0.5 1 d D U . . .
H29A H 0.543589 -0.078586 0.432857 0.189 Uiso 0.5 1 d R . . A .
H29B H 0.560149 0.021254 0.452577 0.189 Uiso 0.5 1 d R . . . .
H29C H 0.653899 -0.012956 0.487967 0.189 Uiso 0.5 1 d R . . . .
C31 C 0.916(3) 0.440(3) 0.077(3) 0.115(6) Uani 0.5 1 d D U . . .
H31 H 0.910417 0.383925 0.084252 0.138 Uiso 0.5 1 calc R . . . .
C34 C 1.115(4) 0.135(4) 0.500(4) 0.108(17) Uani 0.34(4) 1 d D U . A 2
H34A H 1.081726 0.109451 0.442341 0.163 Uiso 0.34(4) 1 calc GR . . C 2
H34B H 1.141863 0.094677 0.528893 0.163 Uiso 0.34(4) 1 calc GR . . C 2
H34C H 1.169780 0.187073 0.512506 0.163 Uiso 0.34(4) 1 calc GR . . C 2
C39 C 0.851(2) 0.648(2) 0.188(2) 0.094(7) Uani 0.5 1 d D U . . .
H39A H 0.820254 0.683164 0.154123 0.141 Uiso 0.5 1 calc GR . . . .
H39B H 0.888787 0.622575 0.165392 0.141 Uiso 0.5 1 calc GR . . . .
H39C H 0.897385 0.684325 0.242329 0.141 Uiso 0.5 1 calc GR . . . .
C44 C 0.892(4) 0.550(2) -0.003(3) 0.117(6) Uani 0.5 1 d D U . . .
H44A H 0.921146 0.587753 0.050924 0.176 Uiso 0.5 1 calc GR . . . .
H44B H 0.825688 0.554984 -0.034998 0.176 Uiso 0.5 1 calc GR . . . .
H44C H 0.936135 0.567189 -0.028989 0.176 Uiso 0.5 1 calc GR . . . .
C48 C 1.2314(15) 0.4518(19) 0.3183(17) 0.090(8) Uani 0.60(4) 1 d D U . D 1
H48 H 1.292323 0.498303 0.359517 0.109 Uiso 0.60(4) 1 calc R . . D 1
C50 C 0.5821(18) 0.295(2) 0.421(2) 0.093(7) Uani 0.5 1 d D U . A .
H50 H 0.538239 0.248145 0.371402 0.111 Uiso 0.5 1 calc R . . . .
C53 C 0.836(3) 0.398(3) -0.075(2) 0.116(6) Uani 0.5 1 d D U . . .
H53A H 0.768481 0.363196 -0.086197 0.174 Uiso 0.5 1 calc GR . . . .
H53B H 0.878294 0.361638 -0.073116 0.174 Uiso 0.5 1 calc GR . . . .
H53C H 0.832780 0.428033 -0.117647 0.174 Uiso 0.5 1 calc GR . . . .
C54 C 1.053(3) 0.130(2) 0.272(2) 0.132(6) Uani 0.5 1 d D U . . .
H54 H 0.987717 0.098005 0.231130 0.158 Uiso 0.5 1 calc R . . A .
C55 C 0.367(3) -0.004(2) 0.0486(18) 0.113(6) Uani 0.5 1 d D U . . .
H55A H 0.321351 0.023105 0.015653 0.170 Uiso 0.5 1 calc GR . . A .
H55B H 0.328758 -0.061773 0.045358 0.170 Uiso 0.5 1 calc GR . . . .
H55C H 0.417661 -0.006510 0.028883 0.170 Uiso 0.5 1 calc GR . . . .
C63 C 1.255(4) 0.368(2) 0.301(3) 0.135(13) Uani 0.60(4) 1 d D U . D 1
H63A H 1.226264 0.326321 0.325399 0.203 Uiso 0.60(4) 1 calc GR . . D 1
H63B H 1.327971 0.379327 0.323586 0.203 Uiso 0.60(4) 1 calc GR . . D 1
H63C H 1.225338 0.344145 0.242682 0.203 Uiso 0.60(4) 1 calc GR . . D 1
C66 C 1.113(2) 0.017(2) 0.236(3) 0.136(7) Uani 0.5 1 d D U . . .
H66A H 1.177152 0.029900 0.232012 0.204 Uiso 0.5 1 d R . . A .
H66B H 1.057862 0.006570 0.183042 0.204 Uiso 0.5 1 d R . . . .
H66C H 1.103462 -0.034230 0.256862 0.204 Uiso 0.5 1 d DR . . . .
C69 C 0.534(3) 0.367(2) 0.418(3) 0.093(7) Uani 0.5 1 d D U . . .
H69A H 0.579689 0.416129 0.462356 0.139 Uiso 0.5 1 calc GR . . A .
H69B H 0.470079 0.346676 0.421432 0.139 Uiso 0.5 1 calc GR . . . .
H69C H 0.521324 0.383057 0.366611 0.139 Uiso 0.5 1 calc GR . . . .
C77 C 1.194(3) 0.472(3) 0.234(2) 0.119(11) Uani 0.60(4) 1 d D U . D 1
H77A H 1.230053 0.452250 0.205145 0.179 Uiso 0.60(4) 1 calc GR . . D 1
H77B H 1.207233 0.532968 0.240241 0.179 Uiso 0.60(4) 1 calc GR . . D 1
H77C H 1.121766 0.442008 0.203174 0.179 Uiso 0.60(4) 1 calc GR . . D 1
C79 C 0.656(2) 0.527(2) 0.138(2) 0.096(7) Uani 0.5 1 d D U . . .
H79A H 0.646315 0.466095 0.128355 0.144 Uiso 0.5 1 calc GR . . . .
H79B H 0.635596 0.543781 0.087093 0.144 Uiso 0.5 1 calc GR . . . .
H79C H 0.614198 0.539885 0.164416 0.144 Uiso 0.5 1 calc GR . . . .
C80 C 1.292(4) 0.409(4) 0.346(3) 0.099(13) Uani 0.40(4) 1 d D U . D 2
H80A H 1.351733 0.438277 0.339420 0.149 Uiso 0.40(4) 1 calc GR . . D 2
H80B H 1.280942 0.347528 0.334303 0.149 Uiso 0.40(4) 1 calc GR . . D 2
H80C H 1.302087 0.429102 0.400843 0.149 Uiso 0.40(4) 1 calc GR . . D 2
C92 C 0.595(3) 0.255(3) 0.495(2) 0.096(7) Uani 0.5 1 d D U . . .
H92A H 0.528426 0.220002 0.487684 0.143 Uiso 0.5 1 calc GR . . A .
H92B H 0.624600 0.300745 0.544126 0.143 Uiso 0.5 1 calc GR . . . .
H92C H 0.638276 0.219890 0.499465 0.143 Uiso 0.5 1 calc GR . . . .
C100 C 1.198(3) 0.427(3) 0.286(3) 0.093(10) Uani 0.40(4) 1 d D U . D 2
H100 H 1.159861 0.381697 0.234745 0.111 Uiso 0.40(4) 1 calc R . . D 2
N33 N 0.406(3) 0.318(2) 0.111(2) 0.149(7) Uani 0.5 1 d D U . A 2
C35 C 0.509(3) 0.324(3) 0.167(3) 0.149(8) Uani 0.5 1 d D U . A 2
H35 H 0.538415 0.280550 0.174825 0.179 Uiso 0.5 1 calc R . . A 2
O43 O 0.546(3) 0.399(2) 0.200(2) 0.138(6) Uani 0.5 1 d D U . A 2
C56 C 0.336(4) 0.233(2) 0.065(3) 0.153(8) Uani 0.5 1 d D U . A 2
H56A H 0.356047 0.208148 0.025252 0.229 Uiso 0.5 1 d R . . A 2
H56B H 0.268127 0.236178 0.036712 0.229 Uiso 0.5 1 d R . . A 2
H56C H 0.336227 0.196458 0.102232 0.229 Uiso 0.5 1 d R . . A 2
C116 C 0.364(4) 0.388(3) 0.100(4) 0.150(8) Uani 0.5 1 d D U . A 2
H11A H 0.392399 0.440186 0.142568 0.224 Uiso 0.5 1 d R . . A 2
H11B H 0.290939 0.372646 0.073538 0.224 Uiso 0.5 1 d R . . A 2
H11C H 0.390759 0.397816 0.059988 0.224 Uiso 0.5 1 d R . . A 2

loop_
_atom_site_aniso_label
_atom_site_aniso_U_11
_atom_site_aniso_U_22
_atom_site_aniso_U_33
_atom_site_aniso_U_23
_atom_site_aniso_U_13
_atom_site_aniso_U_12
Ag1 0.0627(5) 0.0508(5) 0.0461(5) 0.0008(4) 0.0148(4) 0.0136(4)
Ag2 0.0919(8) 0.0599(6) 0.0540(5) -0.0037(4) 0.0134(5) 0.0227(6)
Ag3 0.0895(8) 0.0584(6) 0.0559(6) 0.0013(4) 0.0165(5) 0.0223(5)
Ag4 0.0895(7) 0.0594(6) 0.0515(5) 0.0030(4) 0.0144(5) 0.0255(5)
Ag5 0.0720(7) 0.0619(6) 0.0649(6) -0.0019(5) 0.0169(5) 0.0095(5)
Ag6 0.0869(7) 0.0693(7) 0.0569(6) -0.0011(5) 0.0240(5) 0.0249(6)
Ag7 0.0952(9) 0.1006(10) 0.0902(9) 0.0400(7) 0.0480(7) 0.0368(7)
Ag8 0.0871(8) 0.0921(9) 0.1033(10) 0.0302(7) 0.0428(7) 0.0427(7)
Ag9 0.0948(9) 0.0894(9) 0.1083(10) 0.0468(8) 0.0468(8) 0.0354(7)
Ag10 0.0842(8) 0.1202(11) 0.0981(9) 0.0529(8) 0.0388(7) 0.0489(8)
Ag11 0.112(4) 0.067(3) 0.068(3) 0.001(2) 0.023(3) 0.018(3)
Ag12 0.074(3) 0.101(4) 0.072(3) -0.009(3) 0.033(2) 0.010(3)
Ag13 0.158(7) 0.088(5) 0.088(5) -0.022(4) 0.019(4) 0.033(5)
Ag14 0.074(4) 0.062(4) 0.065(4) -0.002(3) 0.008(3) 0.028(3)
Ag15 0.103(6) 0.067(5) 0.075(5) -0.007(4) 0.028(4) -0.001(4)
Ag16 0.105(7) 0.071(6) 0.056(5) 0.007(4) 0.042(5) 0.006(5)
Ag17 0.110(7) 0.068(5) 0.055(4) -0.002(3) 0.014(4) 0.029(5)
Ag18 0.084(6) 0.061(5) 0.051(4) 0.007(3) 0.023(4) 0.021(4)
Ag19 0.087(8) 0.069(7) 0.076(7) -0.011(6) 0.013(6) 0.029(6)
S1 0.082(2) 0.061(2) 0.0580(18) 0.0158(15) 0.0211(16) 0.0283(18)
S2 0.090(2) 0.0574(19) 0.0572(18) 0.0126(15) 0.0205(17) 0.0305(18)
S3 0.069(2) 0.079(2) 0.065(2) 0.0142(17) 0.0278(16) 0.0224(18)
S4 0.093(4) 0.071(3) 0.059(3) -0.011(2) 0.017(3) 0.014(3)
S5 0.0601(19) 0.086(3) 0.069(2) 0.0078(18) 0.0252(16) 0.0155(18)
F21 0.18(2) 0.194(18) 0.188(16) 0.012(13) 0.047(12) 0.091(15)
F22 0.172(16) 0.22(2) 0.205(19) 0.060(14) 0.077(15) 0.051(14)
F23 0.18(2) 0.22(2) 0.220(19) 0.011(13) 0.089(15) 0.091(16)
F24 0.186(18) 0.22(2) 0.174(19) 0.064(14) 0.070(15) 0.065(13)
F25 0.160(13) 0.22(2) 0.184(17) 0.043(13) 0.058(10) 0.080(12)
O9 0.153(14) 0.149(12) 0.145(14) 0.045(9) 0.068(9) 0.042(9)
O10 0.163(13) 0.173(14) 0.172(16) 0.034(10) 0.067(9) 0.066(11)
C13 0.166(11) 0.160(13) 0.166(13) 0.037(9) 0.068(8) 0.058(9)
C14 0.163(11) 0.162(12) 0.163(12) 0.034(7) 0.063(7) 0.058(8)
C15 0.163(12) 0.164(12) 0.172(13) 0.031(8) 0.066(7) 0.062(9)
F1 0.166(5) 0.134(5) 0.154(5) 0.024(5) 0.048(5) 0.042(5)
F3 0.166(5) 0.139(5) 0.154(5) 0.024(5) 0.050(5) 0.045(5)
F2 0.165(5) 0.133(5) 0.152(5) 0.027(5) 0.050(5) 0.044(5)
F4 0.170(6) 0.140(5) 0.159(5) 0.021(5) 0.051(5) 0.045(5)
F5 0.169(5) 0.142(5) 0.157(5) 0.024(5) 0.053(5) 0.045(5)
F6 0.163(5) 0.151(5) 0.133(5) 0.033(5) 0.039(5) 0.041(5)
F7 0.160(5) 0.148(5) 0.134(5) 0.032(5) 0.032(4) 0.040(5)
F8 0.164(5) 0.154(5) 0.140(5) 0.033(5) 0.031(5) 0.042(5)
F9 0.167(6) 0.155(5) 0.139(5) 0.035(5) 0.030(5) 0.042(5)
F10 0.162(5) 0.148(5) 0.134(5) 0.036(5) 0.031(5) 0.042(5)
O3 0.132(5) 0.119(5) 0.105(5) 0.025(4) 0.033(4) 0.044(4)
O4 0.141(5) 0.125(5) 0.112(5) 0.030(4) 0.033(4) 0.043(4)
C4 0.149(5) 0.139(5) 0.125(5) 0.032(4) 0.039(4) 0.043(4)
C5 0.153(5) 0.143(5) 0.130(5) 0.033(4) 0.038(4) 0.043(4)
C6 0.156(5) 0.146(5) 0.132(5) 0.034(4) 0.038(4) 0.043(4)
F11 0.125(4) 0.119(4) 0.111(4) 0.010(3) 0.044(3) 0.036(3)
F12 0.124(4) 0.119(4) 0.111(4) 0.012(3) 0.044(3) 0.037(3)
F13 0.125(4) 0.119(4) 0.113(4) 0.010(4) 0.043(3) 0.038(4)
F14 0.125(4) 0.123(4) 0.114(4) 0.009(4) 0.044(4) 0.038(4)
F15 0.123(4) 0.120(4) 0.114(4) 0.010(3) 0.044(3) 0.037(3)
O5 0.119(4) 0.111(4) 0.103(4) 0.010(3) 0.043(3) 0.036(3)
O6 0.116(4) 0.111(4) 0.102(4) 0.011(3) 0.045(3) 0.037(3)
C7 0.121(4) 0.116(4) 0.109(4) 0.011(3) 0.046(3) 0.039(3)
C8 0.122(4) 0.117(4) 0.110(3) 0.012(3) 0.045(3) 0.038(3)
C9 0.123(4) 0.120(4) 0.112(4) 0.012(3) 0.045(3) 0.038(3)
F16 0.123(4) 0.119(4) 0.112(4) 0.010(3) 0.043(3) 0.038(3)
F17 0.124(4) 0.119(4) 0.113(4) 0.010(3) 0.043(3) 0.039(3)
F18 0.125(4) 0.119(4) 0.112(4) 0.012(4) 0.043(4) 0.037(4)
F19 0.124(4) 0.121(4) 0.112(4) 0.011(3) 0.045(3) 0.037(3)
F20 0.125(4) 0.122(4) 0.113(4) 0.010(4) 0.044(3) 0.039(4)
O7 0.118(4) 0.110(4) 0.103(4) 0.010(3) 0.043(3) 0.038(3)
O8 0.118(4) 0.113(4) 0.105(4) 0.010(3) 0.044(3) 0.037(3)
C10 0.121(4) 0.116(4) 0.109(4) 0.011(3) 0.045(3) 0.038(3)
C11 0.122(4) 0.118(4) 0.111(3) 0.012(3) 0.045(3) 0.038(3)
C12 0.124(4) 0.120(4) 0.113(4) 0.012(3) 0.045(3) 0.038(3)
F26 0.155(4) 0.149(4) 0.145(4) 0.036(4) 0.064(4) 0.037(4)
F27 0.155(4) 0.148(4) 0.145(4) 0.038(4) 0.063(4) 0.039(4)
F28 0.153(4) 0.149(4) 0.145(4) 0.037(4) 0.065(4) 0.038(4)
F29 0.156(4) 0.150(4) 0.146(4) 0.037(4) 0.064(4) 0.037(4)
F30 0.156(4) 0.149(4) 0.146(4) 0.036(4) 0.063(4) 0.037(4)
O11 0.148(4) 0.143(4) 0.139(4) 0.037(3) 0.063(3) 0.038(3)
O12 0.152(5) 0.145(5) 0.144(5) 0.038(4) 0.063(4) 0.038(4)
C16 0.153(4) 0.147(4) 0.144(4) 0.038(4) 0.064(3) 0.038(3)
C17 0.153(4) 0.147(4) 0.144(4) 0.037(3) 0.064(3) 0.039(3)
C18 0.154(4) 0.148(4) 0.145(4) 0.037(3) 0.064(3) 0.038(3)
F31 0.155(4) 0.148(4) 0.146(4) 0.036(4) 0.062(4) 0.037(4)
F32 0.155(4) 0.148(4) 0.146(4) 0.038(4) 0.062(4) 0.038(4)
F33 0.154(4) 0.149(4) 0.146(4) 0.036(4) 0.064(4) 0.038(4)
F34 0.155(4) 0.148(5) 0.145(4) 0.037(4) 0.064(4) 0.037(4)
F35 0.155(4) 0.149(4) 0.146(4) 0.036(4) 0.062(4) 0.037(4)
O13 0.146(4) 0.141(4) 0.137(4) 0.038(4) 0.062(4) 0.038(4)
O14 0.152(5) 0.146(5) 0.143(5) 0.039(4) 0.064(4) 0.038(4)
C19 0.152(4) 0.146(4) 0.143(4) 0.038(4) 0.064(3) 0.039(3)
C20 0.153(4) 0.147(4) 0.145(4) 0.037(3) 0.064(3) 0.039(3)
C21 0.154(4) 0.148(4) 0.145(4) 0.037(3) 0.064(3) 0.038(3)
F36 0.141(4) 0.149(4) 0.146(4) 0.031(4) 0.051(3) 0.048(4)
F37 0.136(4) 0.148(4) 0.143(4) 0.032(4) 0.055(3) 0.050(3)
F38 0.141(4) 0.148(4) 0.144(4) 0.035(4) 0.052(4) 0.048(4)
F39 0.142(4) 0.150(4) 0.146(4) 0.034(4) 0.050(4) 0.048(4)
F40 0.140(4) 0.148(4) 0.145(4) 0.031(4) 0.053(4) 0.051(4)
O15 0.130(4) 0.142(4) 0.136(4) 0.034(4) 0.056(3) 0.051(3)
O16 0.137(4) 0.145(5) 0.142(5) 0.030(4) 0.057(4) 0.051(4)
C22 0.138(4) 0.146(4) 0.142(4) 0.033(3) 0.055(3) 0.050(3)
C23 0.138(4) 0.147(4) 0.142(4) 0.033(3) 0.055(3) 0.049(3)
C24 0.139(4) 0.148(4) 0.144(4) 0.033(4) 0.054(3) 0.049(3)
F41 0.138(4) 0.148(4) 0.143(4) 0.033(4) 0.054(4) 0.049(4)
F42 0.140(4) 0.148(4) 0.144(4) 0.033(4) 0.053(4) 0.048(4)
F43 0.140(4) 0.147(4) 0.144(4) 0.034(4) 0.053(4) 0.049(4)
F44 0.139(4) 0.147(4) 0.144(4) 0.032(4) 0.053(4) 0.050(4)
F45 0.139(4) 0.147(4) 0.142(4) 0.034(4) 0.054(4) 0.049(4)
O17 0.135(4) 0.145(4) 0.139(4) 0.034(4) 0.053(4) 0.048(4)
O18 0.139(4) 0.147(5) 0.143(5) 0.034(4) 0.054(4) 0.049(4)
C25 0.138(4) 0.146(4) 0.143(4) 0.033(3) 0.054(3) 0.049(3)
C26 0.139(4) 0.147(4) 0.143(4) 0.033(3) 0.054(3) 0.049(3)
C27 0.139(4) 0.147(4) 0.143(4) 0.033(3) 0.054(3) 0.049(3)
O0AA 0.098(6) 0.096(6) 0.094(6) 0.010(5) 0.037(5) 0.018(5)
O1 0.143(5) 0.112(5) 0.125(5) 0.022(4) 0.047(4) 0.043(4)
O2 0.138(5) 0.108(5) 0.121(5) 0.020(4) 0.044(4) 0.040(4)
O3AA 0.119(8) 0.130(9) 0.120(9) 0.025(8) 0.048(7) 0.058(8)
O4AA 0.118(8) 0.116(8) 0.103(8) 0.034(7) 0.047(7) 0.044(7)
O23 0.118(6) 0.120(6) 0.118(6) 0.029(5) 0.051(5) 0.033(5)
N2 0.125(7) 0.122(7) 0.122(7) 0.029(6) 0.054(6) 0.034(6)
N8 0.122(9) 0.117(10) 0.100(9) 0.034(8) 0.047(8) 0.045(9)
N10 0.105(7) 0.105(7) 0.102(7) 0.013(6) 0.037(5) 0.023(6)
N38 0.130(10) 0.133(10) 0.128(10) 0.020(9) 0.047(9) 0.060(9)
C0AA 0.106(7) 0.106(7) 0.103(7) 0.015(6) 0.035(6) 0.020(6)
C1 0.156(5) 0.129(5) 0.143(5) 0.026(4) 0.052(4) 0.046(4)
C1AA 0.083(9) 0.063(10) 0.077(10) 0.031(8) 0.022(7) 0.037(7)
C1BA 0.129(10) 0.135(10) 0.130(10) 0.021(9) 0.048(9) 0.059(9)
C2 0.158(5) 0.131(5) 0.145(5) 0.025(4) 0.052(4) 0.046(4)
C2AA 0.091(7) 0.070(6) 0.075(6) 0.030(6) 0.023(5) 0.033(6)
C3 0.163(5) 0.136(5) 0.152(5) 0.026(5) 0.054(4) 0.047(5)
C3AA 0.126(8) 0.124(8) 0.123(8) 0.027(7) 0.055(7) 0.032(7)
C4AA 0.123(7) 0.124(7) 0.122(7) 0.026(6) 0.055(6) 0.034(6)
C5AA 0.128(18) 0.12(2) 0.117(18) 0.043(15) 0.060(15) 0.042(14)
C6AA 0.09(2) 0.110(19) 0.09(2) 0.026(16) 0.049(15) 0.021(13)
C7AA 0.103(7) 0.104(7) 0.102(7) 0.016(6) 0.038(6) 0.024(6)
C8AA 0.099(11) 0.15(2) 0.14(2) 0.053(16) 0.039(12) 0.055(14)
C9AA 0.107(19) 0.07(2) 0.10(2) 0.035(17) 0.041(17) 0.031(13)
C29 0.126(8) 0.125(8) 0.122(8) 0.028(7) 0.052(6) 0.033(6)
C31 0.122(10) 0.119(10) 0.103(9) 0.030(8) 0.044(8) 0.045(9)
C34 0.11(2) 0.10(3) 0.12(3) 0.019(16) 0.046(19) 0.046(17)
C39 0.102(10) 0.080(10) 0.085(10) 0.037(9) 0.019(8) 0.032(9)
C44 0.125(10) 0.120(10) 0.104(9) 0.032(8) 0.043(8) 0.044(9)
C48 0.079(11) 0.097(12) 0.091(11) 0.017(8) 0.041(9) 0.017(8)
C50 0.079(9) 0.099(10) 0.105(10) 0.028(7) 0.046(7) 0.025(7)
C53 0.126(10) 0.119(11) 0.102(10) 0.033(9) 0.043(9) 0.044(9)
C54 0.130(10) 0.133(10) 0.129(10) 0.021(9) 0.046(9) 0.060(9)
C55 0.108(8) 0.108(8) 0.104(8) 0.011(7) 0.039(7) 0.021(7)
C63 0.125(19) 0.147(19) 0.16(2) 0.023(14) 0.075(16) 0.065(17)
C66 0.134(11) 0.136(11) 0.132(11) 0.019(10) 0.045(10) 0.059(10)
C69 0.075(10) 0.104(12) 0.108(12) 0.027(10) 0.048(9) 0.028(9)
C77 0.13(2) 0.14(2) 0.099(14) 0.031(14) 0.068(13) 0.023(15)
C79 0.099(10) 0.084(10) 0.090(10) 0.032(9) 0.020(9) 0.033(9)
C80 0.090(15) 0.11(2) 0.11(2) 0.016(15) 0.047(13) 0.040(17)
C92 0.082(11) 0.101(12) 0.107(12) 0.029(10) 0.047(9) 0.023(9)
C100 0.092(13) 0.100(14) 0.091(13) 0.021(9) 0.046(9) 0.031(9)
N33 0.130(11) 0.129(11) 0.140(11) 0.018(10) 0.018(10) 0.033(10)
C35 0.130(11) 0.128(11) 0.139(11) 0.018(10) 0.018(10) 0.031(10)
O43 0.121(9) 0.123(9) 0.132(9) 0.020(9) 0.025(8) 0.031(8)
C56 0.132(11) 0.131(11) 0.142(12) 0.016(11) 0.017(11) 0.031(11)
C116 0.130(11) 0.129(11) 0.139(11) 0.019(10) 0.018(10) 0.032(10)

loop_
_atom_type_symbol
_atom_type_description
_atom_type_scat_dispersion_real
_atom_type_scat_dispersion_imag
_atom_type_scat_source
C C 0.0181 0.0091 'International Tables Vol C Tables 4.2.6.8 and 6.1.1.4'
H H 0.0000 0.0000 'International Tables Vol C Tables 4.2.6.8 and 6.1.1.4'
Ag Ag 0.1306 4.2820 'International Tables Vol C Tables 4.2.6.8 and 6.1.1.4'
F F 0.0727 0.0534 'International Tables Vol C Tables 4.2.6.8 and 6.1.1.4'
N N 0.0311 0.0180 'International Tables Vol C Tables 4.2.6.8 and 6.1.1.4'
O O 0.0492 0.0322 'International Tables Vol C Tables 4.2.6.8 and 6.1.1.4'
S S 0.3331 0.5567 'International Tables Vol C Tables 4.2.6.8 and 6.1.1.4'

loop_
_geom_angle_atom_site_label_1
_geom_angle_atom_site_label_2
_geom_angle_atom_site_label_3
_geom_angle
_geom_angle_site_symmetry_1
_geom_angle_site_symmetry_3
_geom_angle_publ_flag
Ag3 Ag1 Ag5 59.04(4) . . ?
Ag3 Ag1 Ag6 59.64(4) . . ?
Ag3 Ag1 Ag7 60.57(4) . . ?
Ag3 Ag1 Ag8 119.44(5) . . ?
Ag3 Ag1 Ag9 119.05(5) . . ?
Ag3 Ag1 Ag10 61.49(4) . . ?
Ag3 Ag1 Ag12 121.97(16) . . ?
Ag4 Ag1 Ag3 88.72(4) . . ?
Ag4 Ag1 Ag5 59.39(4) . . ?
Ag4 Ag1 Ag6 59.75(4) . . ?
Ag4 Ag1 Ag7 120.60(5) . . ?
Ag4 Ag1 Ag8 59.94(4) . . ?
Ag4 Ag1 Ag9 59.65(4) . . ?
Ag4 Ag1 Ag10 119.63(5) . . ?
Ag4 Ag1 Ag12 121.49(15) . . ?
Ag5 Ag1 Ag7 61.21(4) . . ?
Ag5 Ag1 Ag8 60.40(4) . . ?
Ag5 Ag1 Ag9 119.04(5) . . ?
Ag5 Ag1 Ag10 120.53(5) . . ?
Ag5 Ag1 Ag12 93.07(11) . . ?
Ag6 Ag1 Ag5 89.39(4) . . ?
Ag6 Ag1 Ag7 120.18(5) . . ?
Ag6 Ag1 Ag8 119.70(5) . . ?
Ag6 Ag1 Ag9 59.43(4) . . ?
Ag6 Ag1 Ag10 59.88(4) . . ?
Ag6 Ag1 Ag12 177.52(12) . . ?
Ag7 Ag1 Ag8 90.89(5) . . ?
Ag7 Ag1 Ag9 179.45(5) . . ?
Ag7 Ag1 Ag10 90.29(4) . . ?
Ag7 Ag1 Ag12 61.40(16) . . ?
Ag8 Ag1 Ag9 89.65(4) . . ?
Ag8 Ag1 Ag10 178.77(5) . . ?
Ag8 Ag1 Ag12 61.57(15) . . ?
Ag9 Ag1 Ag12 118.97(16) . . ?
Ag10 Ag1 Ag9 89.16(4) . . ?
Ag10 Ag1 Ag12 118.80(15) . . ?
S4 Ag1 Ag3 136.52(4) . . ?
S4 Ag1 Ag4 134.73(4) . . ?
S4 Ag1 Ag5 136.88(5) . . ?
S4 Ag1 Ag6 133.72(5) . . ?
S4 Ag1 Ag7 90.75(4) . . ?
S4 Ag1 Ag8 90.56(4) . . ?
S4 Ag1 Ag9 89.33(4) . . ?
S4 Ag1 Ag10 89.10(4) . . ?
S4 Ag1 Ag12 43.81(11) . . ?
Ag3 Ag2 Ag4 90.54(4) . . ?
Ag3 Ag2 Ag5 60.31(4) . . ?
Ag3 Ag2 Ag6 61.03(4) . . ?
Ag4 Ag2 Ag5 60.40(4) . . ?
Ag6 Ag2 Ag4 60.88(4) . . ?
Ag6 Ag2 Ag5 91.74(4) . . ?
O3 Ag2 Ag3 159.4(6) . . ?
O3 Ag2 Ag4 80.8(5) . . ?
O3 Ag2 Ag5 99.3(6) . . ?
O3 Ag2 Ag6 127.5(5) . . ?
O3 Ag2 O5 76.8(9) . . ?
O3 Ag2 O7 90.3(10) . . ?
O5 Ag2 Ag3 123.6(7) . . ?
O5 Ag2 Ag4 104.5(8) . . ?
O5 Ag2 Ag5 164.9(8) . . ?
O5 Ag2 Ag6 79.6(6) . . ?
O7 Ag2 Ag3 110.2(8) . . ?
O7 Ag2 Ag4 118.3(8) . . ?
O7 Ag2 Ag5 169.7(7) . . ?
O7 Ag2 Ag6 79.5(6) . . ?
O2 Ag2 Ag3 80.6(5) . . ?
O2 Ag2 Ag4 160.0(6) . . ?
O2 Ag2 Ag5 99.7(6) . . ?
O2 Ag2 Ag6 127.1(5) . . ?
O2 Ag2 O3 101.4(7) . . ?
O2 Ag2 O5 95.4(10) . . ?
O2 Ag2 O7 81.7(10) . . ?
Ag1 Ag3 Ag7 65.45(4) . . ?
Ag1 Ag3 Ag10 65.58(4) . . ?
Ag2 Ag3 Ag1 90.21(4) . . ?
Ag2 Ag3 Ag5 60.48(4) . . ?
Ag2 Ag3 Ag6 59.50(4) . . ?
Ag2 Ag3 Ag7 123.95(6) . . ?
Ag2 Ag3 Ag10 120.71(6) . . ?
Ag5 Ag3 Ag1 61.06(4) . . ?
Ag5 Ag3 Ag6 90.95(5) . . ?
Ag5 Ag3 Ag7 63.58(4) . . ?
Ag5 Ag3 Ag10 126.64(5) . . ?
Ag6 Ag3 Ag1 60.30(4) . . ?
Ag6 Ag3 Ag7 125.72(5) . . ?
Ag6 Ag3 Ag10 61.53(4) . . ?
Ag7 Ag3 Ag10 95.02(5) . . ?
S1 Ag3 Ag1 76.32(9) . . ?
S1 Ag3 Ag2 166.31(10) . . ?
S1 Ag3 Ag5 113.30(10) . . ?
S1 Ag3 Ag6 110.35(10) . . ?
S1 Ag3 Ag7 52.49(10) . . ?
S1 Ag3 Ag10 51.42(10) . . ?
O1 Ag3 Ag1 171.9(5) . . ?
O1 Ag3 Ag2 82.0(5) . . ?
O1 Ag3 Ag5 112.4(6) . . ?
O1 Ag3 Ag6 116.9(7) . . ?
O1 Ag3 Ag7 117.1(7) . . ?
O1 Ag3 Ag10 120.7(6) . . ?
O1 Ag3 S1 111.5(5) . . ?
Ag1 Ag4 Ag6 60.57(4) . . ?
Ag1 Ag4 Ag8 66.48(4) . . ?
Ag1 Ag4 Ag9 67.83(4) . . ?
Ag2 Ag4 Ag1 90.51(4) . . ?
Ag2 Ag4 Ag5 60.36(4) . . ?
Ag2 Ag4 Ag6 59.51(4) . . ?
Ag2 Ag4 Ag8 123.39(6) . . ?
Ag2 Ag4 Ag9 121.48(6) . . ?
Ag5 Ag4 Ag1 61.22(4) . . ?
Ag5 Ag4 Ag6 90.91(5) . . ?
Ag5 Ag4 Ag8 63.27(4) . . ?
Ag5 Ag4 Ag9 129.04(5) . . ?
Ag6 Ag4 Ag8 127.05(5) . . ?
Ag6 Ag4 Ag9 62.59(5) . . ?
Ag8 Ag4 Ag9 97.49(5) . . ?
S2 Ag4 Ag1 77.32(9) . . ?
S2 Ag4 Ag2 167.72(10) . . ?
S2 Ag4 Ag5 113.62(10) . . ?
S2 Ag4 Ag6 111.83(10) . . ?
S2 Ag4 Ag8 53.09(10) . . ?
S2 Ag4 Ag9 52.41(10) . . ?
O4 Ag4 Ag1 170.7(6) . . ?
O4 Ag4 Ag2 81.4(5) . . ?
O4 Ag4 Ag5 117.5(6) . . ?
O4 Ag4 Ag6 110.9(7) . . ?
O4 Ag4 Ag8 121.9(7) . . ?
O4 Ag4 Ag9 112.6(6) . . ?
O4 Ag4 S2 110.6(5) . . ?
Ag1 Ag5 Ag7 64.51(4) . . ?
Ag1 Ag5 Ag8 65.31(4) . . ?
Ag2 Ag5 Ag1 88.82(5) . . ?
Ag2 Ag5 Ag4 59.24(4) . . ?
Ag2 Ag5 Ag7 121.14(5) . . ?
Ag2 Ag5 Ag8 120.76(6) . . ?
Ag3 Ag5 Ag1 59.90(4) . . ?
Ag3 Ag5 Ag2 59.21(4) . . ?
Ag3 Ag5 Ag4 89.22(5) . . ?
Ag3 Ag5 Ag7 62.04(4) . . ?
Ag3 Ag5 Ag8 125.21(5) . . ?
Ag4 Ag5 Ag1 59.39(4) . . ?
Ag4 Ag5 Ag7 123.91(5) . . ?
Ag4 Ag5 Ag8 61.76(4) . . ?
Ag8 Ag5 Ag7 95.34(5) . . ?
S5 Ag5 Ag1 74.51(9) . . ?
S5 Ag5 Ag2 163.33(10) . . ?
S5 Ag5 Ag3 110.41(10) . . ?
S5 Ag5 Ag4 110.34(11) . . ?
S5 Ag5 Ag7 51.49(10) . . ?
S5 Ag5 Ag8 52.26(11) . . ?
O10 Ag5 Ag1 134.0(10) . . ?
O10 Ag5 Ag2 93.1(10) . . ?
O10 Ag5 Ag3 151.0(10) . . ?
O10 Ag5 Ag4 82.6(11) . . ?
O10 Ag5 Ag7 143.6(11) . . ?
O10 Ag5 Ag8 74.6(9) . . ?
O10 Ag5 S5 98.5(10) . . ?
O0AA Ag5 Ag1 170.2(7) . . ?
O0AA Ag5 Ag2 91.2(7) . . ?
O0AA Ag5 Ag3 112.0(7) . . ?
O0AA Ag5 Ag4 128.4(7) . . ?
O0AA Ag5 Ag7 107.4(7) . . ?
O0AA Ag5 Ag8 122.5(7) . . ?
O0AA Ag5 S5 105.2(7) . . ?
O0AA Ag5 O10 55.8(12) . . ?
Ag1 Ag6 Ag9 67.53(4) . . ?
Ag1 Ag6 Ag10 66.47(4) . . ?
Ag2 Ag6 Ag1 90.05(5) . . ?
Ag2 Ag6 Ag3 59.46(4) . . ?
Ag2 Ag6 Ag4 59.61(4) . . ?
Ag2 Ag6 Ag9 121.60(6) . . ?
Ag2 Ag6 Ag10 123.19(6) . . ?
Ag3 Ag6 Ag1 60.06(4) . . ?
Ag3 Ag6 Ag9 127.58(5) . . ?
Ag3 Ag6 Ag10 64.07(4) . . ?
Ag4 Ag6 Ag1 59.67(4) . . ?
Ag4 Ag6 Ag3 88.92(5) . . ?
Ag4 Ag6 Ag9 62.60(4) . . ?
Ag4 Ag6 Ag10 126.14(5) . . ?
Ag10 Ag6 Ag9 96.96(5) . . ?
S3 Ag6 Ag1 77.75(9) . . ?
S3 Ag6 Ag2 167.72(10) . . ?
S3 Ag6 Ag3 114.05(10) . . ?
S3 Ag6 Ag4 111.77(10) . . ?
S3 Ag6 Ag9 52.36(10) . . ?
S3 Ag6 Ag10 53.00(10) . . ?
O6 Ag6 Ag1 165.4(9) . . ?
O6 Ag6 Ag2 85.6(7) . . ?
O6 Ag6 Ag3 127.8(7) . . ?
O6 Ag6 Ag4 106.3(8) . . ?
O6 Ag6 Ag9 103.1(8) . . ?
O6 Ag6 Ag10 127.3(8) . . ?
O6 Ag6 S3 105.9(7) . . ?
O8 Ag6 Ag1 173.5(8) . . ?
O8 Ag6 Ag2 84.9(7) . . ?
O8 Ag6 Ag3 113.6(9) . . ?
O8 Ag6 Ag4 120.4(8) . . ?
O8 Ag6 Ag9 118.7(9) . . ?
O8 Ag6 Ag10 113.1(8) . . ?
O8 Ag6 S3 107.4(7) . . ?
Ag1 Ag7 Ag12 61.93(12) . . ?
Ag3 Ag7 Ag1 53.97(4) . . ?
Ag3 Ag7 Ag5 54.38(4) . . ?
Ag3 Ag7 Ag12 115.90(12) . . ?
Ag3 Ag7 Ag13 96.5(2) . . ?
Ag3 Ag7 Ag15 132.7(2) . . ?
Ag5 Ag7 Ag1 54.28(4) . . ?
Ag5 Ag7 Ag12 89.42(14) . . ?
Ag5 Ag7 Ag13 130.1(2) . . ?
Ag13 Ag7 Ag1 75.8(2) . . ?
Ag15 Ag7 Ag1 78.8(2) . . ?
Ag15 Ag7 Ag5 101.4(2) . . ?
Ag15 Ag7 Ag13 67.3(4) . . ?
Ag16 Ag7 Ag1 75.5(2) . . ?
Ag16 Ag7 Ag3 121.3(3) . . ?
Ag16 Ag7 Ag5 118.8(3) . . ?
S1 Ag7 Ag1 70.80(9) . . ?
S1 Ag7 Ag3 54.24(9) . . ?
S1 Ag7 Ag5 106.18(10) . . ?
S1 Ag7 Ag12 105.53(14) . . ?
S1 Ag7 Ag13 47.9(3) . . ?
S1 Ag7 Ag15 112.7(2) . . ?
S1 Ag7 Ag16 84.5(3) . . ?
S5 Ag7 Ag1 70.15(10) . . ?
S5 Ag7 Ag3 105.85(10) . . ?
S5 Ag7 Ag5 54.36(10) . . ?
S5 Ag7 Ag12 47.80(16) . . ?
S5 Ag7 Ag13 114.0(3) . . ?
S5 Ag7 Ag15 51.8(3) . . ?
S5 Ag7 Ag16 78.9(3) . . ?
S5 Ag7 S1 140.25(14) . . ?
O11 Ag7 Ag1 159.2(7) . . ?
O11 Ag7 Ag3 143.1(9) . . ?
O11 Ag7 Ag5 140.3(8) . . ?
O11 Ag7 Ag12 99.5(8) . . ?
O11 Ag7 S1 108.3(9) . . ?
O11 Ag7 S5 105.4(10) . . ?
O11 Ag7 O23 65.8(11) . . ?
O13 Ag7 Ag1 124.6(8) . . ?
O13 Ag7 Ag3 152.4(12) . . ?
O13 Ag7 Ag5 151.8(11) . . ?
O13 Ag7 Ag13 60.0(11) . . ?
O13 Ag7 Ag15 55.2(10) . . ?
O13 Ag7 S1 98.2(12) . . ?
O13 Ag7 S5 97.7(11) . . ?
O13 Ag7 O23 100.4(11) . . ?
O23 Ag7 Ag1 135.0(8) . . ?
O23 Ag7 Ag3 87.1(8) . . ?
O23 Ag7 Ag5 86.1(8) . . ?
O23 Ag7 Ag12 147.5(7) . . ?
O23 Ag7 Ag13 137.0(8) . . ?
O23 Ag7 Ag15 135.6(8) . . ?
O23 Ag7 Ag16 149.3(8) . . ?
O23 Ag7 S1 106.6(7) . . ?
O23 Ag7 S5 106.0(7) . . ?
Ag1 Ag8 Ag17 75.7(3) . 2_766 ?
Ag4 Ag8 Ag1 53.57(3) . . ?
Ag4 Ag8 Ag5 54.98(4) . . ?
Ag4 Ag8 Ag17 94.9(2) . 2_766 ?
Ag4 Ag8 Ag19 132.4(3) . . ?
Ag5 Ag8 Ag1 54.28(4) . . ?
Ag5 Ag8 Ag17 129.9(3) . 2_766 ?
Ag14 Ag8 Ag1 73.66(16) . . ?
Ag14 Ag8 Ag4 117.86(19) . . ?
Ag14 Ag8 Ag5 118.35(16) . . ?
Ag19 Ag8 Ag1 79.0(3) . . ?
Ag19 Ag8 Ag5 102.7(4) . . ?
S2 Ag8 Ag1 70.76(9) . . ?
S2 Ag8 Ag4 54.19(9) . . ?
S2 Ag8 Ag5 106.74(10) . . ?
S2 Ag8 Ag14 81.1(2) . . ?
S2 Ag8 Ag17 46.2(3) . 2_766 ?
S2 Ag8 Ag19 110.6(4) . . ?
S2 Ag8 S5 139.32(14) . . ?
S5 Ag8 Ag1 69.58(10) . . ?
S5 Ag8 Ag4 106.14(11) . . ?
S5 Ag8 Ag5 54.58(10) . . ?
S5 Ag8 Ag14 79.6(2) . . ?
S5 Ag8 Ag17 113.9(3) . 2_766 ?
S5 Ag8 Ag19 52.8(4) . . ?
O9 Ag8 Ag1 135.4(9) . . ?
O9 Ag8 Ag4 92.1(10) . . ?
O9 Ag8 Ag5 83.7(8) . . ?
O9 Ag8 Ag17 141.9(9) . 2_766 ?
O9 Ag8 S2 114.7(10) . . ?
O9 Ag8 S5 99.8(10) . . ?
O9 Ag8 O16 104.1(11) . 2_766 ?
O16 Ag8 Ag1 120.0(6) 2_766 . ?
O16 Ag8 Ag4 148.3(7) 2_766 . ?
O16 Ag8 Ag5 152.4(7) 2_766 . ?
O16 Ag8 Ag17 55.9(7) 2_766 2_766 ?
O16 Ag8 S2 94.1(8) 2_766 . ?
O16 Ag8 S5 97.8(7) 2_766 . ?
O18 Ag8 Ag1 136.5(13) 2_766 . ?
O18 Ag8 Ag4 118.6(10) 2_766 . ?
O18 Ag8 Ag5 164.2(13) 2_766 . ?
O18 Ag8 S2 73.3(11) 2_766 . ?
O18 Ag8 S5 135.2(10) 2_766 . ?
O18 Ag8 O43 73.9(16) 2_766 . ?
O43 Ag8 Ag1 135.2(10) . . ?
O43 Ag8 Ag4 84.6(11) . . ?
O43 Ag8 Ag5 90.7(9) . . ?
O43 Ag8 S2 99.1(11) . . ?
O43 Ag8 S5 115.2(10) . . ?
Ag4 Ag9 Ag1 52.52(3) . . ?
Ag4 Ag9 Ag13 95.7(2) . 2_766 ?
Ag6 Ag9 Ag1 53.04(4) . . ?
Ag6 Ag9 Ag4 54.80(4) . . ?
Ag6 Ag9 Ag13 128.3(2) . 2_766 ?
Ag13 Ag9 Ag1 75.3(2) 2_766 . ?
Ag15 Ag9 Ag1 78.2(2) 2_766 . ?
Ag15 Ag9 Ag4 130.7(2) 2_766 . ?
Ag15 Ag9 Ag6 99.2(2) 2_766 . ?
Ag16 Ag9 Ag1 74.2(3) 2_766 . ?
Ag16 Ag9 Ag4 118.6(3) 2_766 . ?
Ag16 Ag9 Ag6 116.1(3) 2_766 . ?
S2 Ag9 Ag1 69.50(9) . . ?
S2 Ag9 Ag4 53.79(9) . . ?
S2 Ag9 Ag6 105.74(10) . . ?
S2 Ag9 Ag13 47.7(3) . 2_766 ?
S2 Ag9 Ag15 111.6(3) . 2_766 ?
S2 Ag9 Ag16 82.8(4) . 2_766 ?
S2 Ag9 O12 98.8(10) . 2_766 ?
S3 Ag9 Ag1 70.17(10) . . ?
S3 Ag9 Ag4 105.42(11) . . ?
S3 Ag9 Ag6 53.48(10) . . ?
S3 Ag9 Ag13 112.8(3) . 2_766 ?
S3 Ag9 Ag15 51.0(3) . 2_766 ?
S3 Ag9 Ag16 78.5(4) . 2_766 ?
S3 Ag9 S2 138.78(14) . . ?
S3 Ag9 O12 95.8(9) . 2_766 ?
O12 Ag9 Ag1 122.8(7) 2_766 . ?
O12 Ag9 Ag4 152.6(10) 2_766 . ?
O12 Ag9 Ag6 149.2(9) 2_766 . ?
O12 Ag9 Ag13 59.5(9) 2_766 2_766 ?
O12 Ag9 Ag15 53.8(8) 2_766 2_766 ?
O14 Ag9 Ag1 156.1(8) 2_766 . ?
O14 Ag9 Ag4 146.1(11) 2_766 . ?
O14 Ag9 Ag6 143.3(10) 2_766 . ?
O14 Ag9 S2 108.2(11) 2_766 . ?
O14 Ag9 S3 105.1(11) 2_766 . ?
O14 Ag9 O4AA 64.3(11) 2_766 . ?
O4AA Ag9 Ag1 139.3(7) . . ?
O4AA Ag9 Ag4 88.7(7) . . ?
O4AA Ag9 Ag6 96.9(7) . . ?
O4AA Ag9 Ag13 126.8(8) . 2_766 ?
O4AA Ag9 Ag15 139.4(7) . 2_766 ?
O4AA Ag9 Ag16 145.2(8) . 2_766 ?
O4AA Ag9 S2 99.3(7) . . ?
O4AA Ag9 S3 116.8(7) . . ?
O4AA Ag9 O12 97.1(10) . 2_766 ?
Ag1 Ag10 Ag11 64.0(2) . . ?
Ag1 Ag10 Ag17 75.4(2) . . ?
Ag3 Ag10 Ag1 52.93(3) . . ?
Ag3 Ag10 Ag11 89.94(19) . . ?
Ag3 Ag10 Ag17 94.8(3) . . ?
Ag6 Ag10 Ag1 53.65(3) . . ?
Ag6 Ag10 Ag3 54.40(4) . . ?
Ag6 Ag10 Ag11 117.6(2) . . ?
Ag6 Ag10 Ag17 129.0(2) . . ?
Ag14 Ag10 Ag1 73.66(17) 2_766 . ?
Ag14 Ag10 Ag3 118.1(2) 2_766 . ?
Ag14 Ag10 Ag6 117.11(17) 2_766 . ?
Ag19 Ag10 Ag1 79.9(3) 2_766 . ?
Ag19 Ag10 Ag3 132.8(3) 2_766 . ?
Ag19 Ag10 Ag6 101.0(4) 2_766 . ?
S1 Ag10 Ag1 70.04(9) . . ?
S1 Ag10 Ag3 53.28(9) . . ?
S1 Ag10 Ag6 105.29(10) . . ?
S1 Ag10 Ag11 48.92(16) . . ?
S1 Ag10 Ag14 83.0(2) . 2_766 ?
S1 Ag10 Ag17 47.2(3) . . ?
S1 Ag10 Ag19 114.0(4) . 2_766 ?
S1 Ag10 S3 140.43(14) . . ?
S3 Ag10 Ag1 70.86(10) . . ?
S3 Ag10 Ag3 105.29(10) . . ?
S3 Ag10 Ag6 53.49(9) . . ?
S3 Ag10 Ag11 106.84(15) . . ?
S3 Ag10 Ag14 80.5(2) . 2_766 ?
S3 Ag10 Ag17 115.8(4) . . ?
S3 Ag10 Ag19 52.4(4) . 2_766 ?
O15 Ag10 Ag1 158.9(5) . . ?
O15 Ag10 Ag3 144.0(6) . . ?
O15 Ag10 Ag6 141.2(6) . . ?
O15 Ag10 Ag11 98.8(6) . . ?
O15 Ag10 Ag14 85.2(6) . 2_766 ?
O15 Ag10 Ag19 81.6(7) . 2_766 ?
O15 Ag10 S1 108.8(7) . . ?
O15 Ag10 S3 105.3(7) . . ?
O15 Ag10 O3AA 95.4(9) . . ?
O3AA Ag10 Ag1 105.5(7) . . ?
O3AA Ag10 Ag3 63.2(8) . . ?
O3AA Ag10 Ag6 60.2(7) . . ?
O3AA Ag10 Ag11 149.1(8) . . ?
O3AA Ag10 Ag14 176.0(8) . 2_766 ?
O3AA Ag10 Ag17 146.3(9) . . ?
O3AA Ag10 Ag19 144.6(9) . 2_766 ?
O3AA Ag10 S1 100.5(8) . . ?
O3AA Ag10 S3 95.5(8) . . ?
Ag10 Ag11 Ag12 115.1(3) . . ?
Ag10 Ag11 Ag12 61.1(2) . 2_766 ?
Ag12 Ag11 Ag12 87.4(2) 2_766 . ?
S1 Ag11 Ag10 48.44(18) . . ?
S1 Ag11 Ag12 106.8(3) . 2_766 ?
S1 Ag11 Ag12 104.1(4) . . ?
S2 Ag11 Ag10 135.8(5) 2_766 . ?
S2 Ag11 Ag12 105.1(4) 2_766 . ?
S2 Ag11 Ag12 104.9(3) 2_766 2_766 ?
S2 Ag11 S1 137.4(4) 2_766 . ?
S4 Ag11 Ag10 87.8(2) . . ?
S4 Ag11 Ag12 43.92(18) . 2_766 ?
S4 Ag11 Ag12 43.5(2) . . ?
S4 Ag11 S1 111.6(3) . . ?
S4 Ag11 S2 111.0(3) . 2_766 ?
Ag1 Ag12 Ag8 56.90(11) . . ?
Ag1 Ag12 Ag11 62.12(17) . . ?
Ag7 Ag12 Ag1 56.67(12) . . ?
Ag7 Ag12 Ag8 85.45(15) . . ?
Ag7 Ag12 Ag11 60.66(19) . . ?
Ag7 Ag12 Ag11 119.8(2) . 2_766 ?
Ag8 Ag12 Ag11 119.0(2) . . ?
Ag11 Ag12 Ag1 63.10(19) 2_766 . ?
Ag11 Ag12 Ag8 60.6(2) 2_766 . ?
Ag11 Ag12 Ag11 92.6(2) 2_766 . ?
S3 Ag12 Ag1 160.2(3) 2_766 . ?
S3 Ag12 Ag7 132.7(3) 2_766 . ?
S3 Ag12 Ag8 133.2(3) 2_766 . ?
S3 Ag12 Ag11 105.0(3) 2_766 . ?
S3 Ag12 Ag11 104.9(3) 2_766 2_766 ?
S4 Ag12 Ag1 48.23(11) . . ?
S4 Ag12 Ag7 90.1(2) . . ?
S4 Ag12 Ag8 89.9(2) . . ?
S4 Ag12 Ag11 46.6(3) . 2_766 ?
S4 Ag12 Ag11 46.06(19) . . ?
S4 Ag12 S3 111.9(3) . 2_766 ?
S4 Ag12 S5 115.4(3) . . ?
S5 Ag12 Ag1 67.20(17) . . ?
S5 Ag12 Ag7 48.35(18) . . ?
S5 Ag12 Ag8 48.51(17) . . ?
S5 Ag12 Ag11 107.1(3) . . ?
S5 Ag12 Ag11 107.4(3) . 2_766 ?
S5 Ag12 S3 132.6(3) . 2_766 ?
Ag7 Ag13 Ag9 102.7(4) . 2_766 ?
S1 Ag13 Ag7 51.8(2) . . ?
S1 Ag13 Ag9 154.0(6) . 2_766 ?
S1 Ag13 S2 154.6(8) . 2_766 ?
S2 Ag13 Ag7 152.5(6) 2_766 . ?
S2 Ag13 Ag9 50.0(2) 2_766 2_766 ?
Ag10 Ag14 Ag8 147.0(3) 2_766 . ?
S4 Ag14 Ag8 104.9(3) . . ?
S4 Ag14 Ag10 108.0(3) . 2_766 ?
Ag9 Ag15 Ag7 111.1(5) 2_766 . ?
S3 Ag15 Ag7 164.8(6) 2_766 . ?
S3 Ag15 Ag9 53.7(2) 2_766 2_766 ?
S3 Ag15 S5 142.8(7) 2_766 . ?
S5 Ag15 Ag7 52.4(2) . . ?
S5 Ag15 Ag9 163.5(6) . 2_766 ?
Ag9 Ag16 Ag7 149.4(5) 2_766 . ?
Ag9 Ag16 S4 106.9(4) 2_766 . ?
S4 Ag16 Ag7 103.1(4) . . ?
Ag10 Ag17 Ag8 99.9(5) . 2_766 ?
S1 Ag17 Ag8 150.2(6) . 2_766 ?
S1 Ag17 Ag10 50.6(3) . . ?
S2 Ag17 Ag8 49.8(3) 2_766 2_766 ?
S2 Ag17 Ag10 149.4(7) 2_766 . ?
S2 Ag17 S1 158.7(10) 2_766 . ?
S3 Ag18 S4 100.5(4) 2_766 . ?
S5 Ag18 S3 159.1(7) . 2_766 ?
S5 Ag18 S4 100.3(4) . . ?
Ag10 Ag19 Ag8 112.8(8) 2_766 . ?
S3 Ag19 Ag8 168.2(9) 2_766 . ?
S3 Ag19 Ag10 55.4(3) 2_766 2_766 ?
S3 Ag19 S5 139.0(11) 2_766 . ?
S5 Ag19 Ag8 52.8(3) . . ?
S5 Ag19 Ag10 165.6(10) . 2_766 ?
Ag7 S1 Ag3 73.27(11) . . ?
Ag7 S1 Ag11 84.4(3) . . ?
Ag10 S1 Ag3 75.30(11) . . ?
Ag10 S1 Ag7 128.67(15) . . ?
Ag10 S1 Ag11 82.6(3) . . ?
Ag11 S1 Ag3 126.1(2) . . ?
Ag13 S1 Ag3 137.9(5) . . ?
Ag13 S1 Ag7 80.3(4) . . ?
Ag13 S1 Ag10 97.9(3) . . ?
Ag17 S1 Ag3 139.7(5) . . ?
Ag17 S1 Ag7 96.9(3) . . ?
Ag17 S1 Ag10 82.2(5) . . ?
C1AA S1 Ag3 108.6(9) . . ?
C1AA S1 Ag7 115.2(7) . . ?
C1AA S1 Ag10 112.7(7) . . ?
C1AA S1 Ag11 125.3(10) . . ?
C1AA S1 Ag13 112.2(10) . . ?
C1AA S1 Ag17 110.8(10) . . ?
Ag8 S2 Ag4 72.72(11) . . ?
Ag9 S2 Ag4 73.80(11) . . ?
Ag9 S2 Ag8 129.49(15) . . ?
Ag11 S2 Ag4 126.4(2) 2_766 . ?
Ag11 S2 Ag8 84.5(3) 2_766 . ?
Ag11 S2 Ag9 86.1(3) 2_766 . ?
Ag13 S2 Ag4 139.0(4) 2_766 . ?
Ag13 S2 Ag8 99.7(3) 2_766 . ?
Ag13 S2 Ag9 82.2(4) 2_766 . ?
Ag17 S2 Ag4 139.9(5) 2_766 . ?
Ag17 S2 Ag8 84.1(5) 2_766 . ?
Ag17 S2 Ag9 98.6(3) 2_766 . ?
C2AA S2 Ag4 111.1(10) . . ?
C2AA S2 Ag8 115.0(9) . . ?
C2AA S2 Ag9 111.8(10) . . ?
C2AA S2 Ag11 122.5(11) . 2_766 ?
C2AA S2 Ag13 108.5(10) . 2_766 ?
C2AA S2 Ag17 108.2(12) . 2_766 ?
Ag6 S3 Ag12 124.6(2) . 2_766 ?
Ag9 S3 Ag6 74.16(11) . . ?
Ag9 S3 Ag10 129.45(17) . . ?
Ag9 S3 Ag12 84.5(2) . 2_766 ?
Ag10 S3 Ag6 73.51(12) . . ?
Ag10 S3 Ag12 83.0(2) . 2_766 ?
Ag15 S3 Ag6 136.6(3) 2_766 . ?
Ag15 S3 Ag9 75.2(3) 2_766 . ?
Ag15 S3 Ag10 104.5(3) 2_766 . ?
Ag18 S3 Ag6 137.3(4) 2_766 . ?
Ag18 S3 Ag9 90.1(4) 2_766 . ?
Ag18 S3 Ag10 88.2(4) 2_766 . ?
Ag19 S3 Ag6 134.9(6) 2_766 . ?
Ag19 S3 Ag9 107.3(4) 2_766 . ?
Ag19 S3 Ag10 72.2(6) 2_766 . ?
C48 S3 Ag6 117.5(9) . . ?
C48 S3 Ag9 115.5(9) . . ?
C48 S3 Ag10 113.6(9) . . ?
C48 S3 Ag12 117.9(9) . 2_766 ?
C48 S3 Ag15 103.2(10) . 2_766 ?
C48 S3 Ag18 105.1(10) . 2_766 ?
C48 S3 Ag19 102.6(10) . 2_766 ?
C100 S3 Ag6 99.2(15) . . ?
C100 S3 Ag9 107.9(12) . . ?
C100 S3 Ag10 114.8(12) . . ?
Ag1 S4 Ag1 180.0 2_766 . ?
Ag1 S4 Ag16 89.5(2) 2_766 . ?
Ag1 S4 Ag16 90.5(3) . . ?
Ag1 S4 Ag16 89.5(2) . 2_766 ?
Ag1 S4 Ag16 90.5(3) 2_766 2_766 ?
Ag1 S4 Ag18 90.71(18) . 2_766 ?
Ag1 S4 Ag18 89.29(19) 2_766 2_766 ?
Ag1 S4 Ag18 89.29(19) . . ?
Ag1 S4 Ag18 90.71(19) 2_766 . ?
Ag11 S4 Ag1 90.56(16) . 2_766 ?
Ag11 S4 Ag1 90.56(16) 2_766 . ?
Ag11 S4 Ag1 89.44(16) 2_766 2_766 ?
Ag11 S4 Ag1 89.44(16) . . ?
Ag11 S4 Ag11 180.0 . 2_766 ?
Ag11 S4 Ag14 45.2(4) . 2_766 ?
Ag11 S4 Ag14 134.8(4) 2_766 2_766 ?
Ag11 S4 Ag16 132.0(5) . 2_766 ?
Ag11 S4 Ag16 48.0(5) 2_766 2_766 ?
Ag11 S4 Ag18 90.7(4) 2_766 2_766 ?
Ag11 S4 Ag18 89.3(4) . 2_766 ?
Ag12 S4 Ag1 87.96(16) . . ?
Ag12 S4 Ag1 92.05(16) 2_766 . ?
Ag12 S4 Ag1 92.05(16) . 2_766 ?
Ag12 S4 Ag1 87.95(16) 2_766 2_766 ?
Ag12 S4 Ag11 90.5(4) . . ?
Ag12 S4 Ag11 89.5(4) 2_766 . ?
Ag12 S4 Ag11 90.5(4) 2_766 2_766 ?
Ag12 S4 Ag11 89.5(4) . 2_766 ?
Ag12 S4 Ag12 180.0 . 2_766 ?
Ag12 S4 Ag14 135.6(3) . 2_766 ?
Ag12 S4 Ag14 44.4(3) 2_766 2_766 ?
Ag12 S4 Ag16 42.6(4) 2_766 2_766 ?
Ag12 S4 Ag16 137.4(4) . 2_766 ?
Ag12 S4 Ag18 178.7(3) . 2_766 ?
Ag12 S4 Ag18 1.3(3) 2_766 2_766 ?
Ag14 S4 Ag1 90.80(16) . . ?
Ag14 S4 Ag1 89.21(16) 2_766 . ?
Ag14 S4 Ag14 180.0 2_766 . ?
Ag14 S4 Ag16 86.8(4) . . ?
Ag14 S4 Ag16 93.2(4) 2_766 . ?
Ag16 S4 Ag16 180.0(6) 2_766 . ?
Ag18 S4 Ag18 180.0 2_766 . ?
Ag7 S5 Ag5 74.15(12) . . ?
Ag7 S5 Ag8 128.79(17) . . ?
Ag7 S5 Ag19 106.7(4) . . ?
Ag8 S5 Ag5 73.16(12) . . ?
Ag8 S5 Ag19 74.5(6) . . ?
Ag12 S5 Ag5 125.2(2) . . ?
Ag12 S5 Ag7 83.9(2) . . ?
Ag12 S5 Ag8 84.0(2) . . ?
Ag15 S5 Ag5 138.3(3) . . ?
Ag15 S5 Ag7 75.7(3) . . ?
Ag15 S5 Ag8 105.6(3) . . ?
Ag18 S5 Ag5 139.0(4) . . ?
Ag18 S5 Ag7 89.9(4) . . ?
Ag18 S5 Ag8 89.7(4) . . ?
Ag19 S5 Ag5 137.2(5) . . ?
C50 S5 Ag5 108.9(12) . . ?
C50 S5 Ag7 113.7(9) . . ?
C50 S5 Ag8 113.7(9) . . ?
C50 S5 Ag12 125.9(12) . . ?
C50 S5 Ag15 109.2(12) . . ?
C50 S5 Ag18 112.1(12) . . ?
C50 S5 Ag19 109.3(12) . . ?
C13 O9 Ag8 119(2) . . ?
C13 O10 Ag5 131(2) . . ?
O9 C13 O10 130(2) . . ?
O9 C13 C14 115.5(15) . . ?
O10 C13 C14 114.7(14) . . ?
F21 C14 C13 115.0(18) . . ?
F21 C14 C15 101.4(17) . . ?
F22 C14 F21 105.9(18) . . ?
F22 C14 C13 112.3(19) . . ?
F22 C14 C15 101.0(17) . . ?
C15 C14 C13 119.4(16) . . ?
F23 C15 C14 105.5(14) . . ?
F24 C15 F23 109.6(15) . . ?
F24 C15 C14 109.7(15) . . ?
F25 C15 F23 110.3(15) . . ?
F25 C15 F24 111.9(15) . . ?
F25 C15 C14 109.6(15) . . ?
C4 O3 Ag2 112.8(16) . . ?
C4 O4 Ag4 118.9(15) . . ?
O3 C4 O4 133.8(19) . . ?
O3 C4 C5 111.8(15) . . ?
O4 C4 C5 114.4(16) . . ?
F6 C5 F7 100.9(16) . . ?
F6 C5 C4 116.5(18) . . ?
F6 C5 C6 103.5(15) . . ?
F7 C5 C4 113.0(15) . . ?
F7 C5 C6 103.6(15) . . ?
C6 C5 C4 117.3(16) . . ?
F8 C6 C5 102.6(15) . . ?
F9 C6 F8 108.1(17) . . ?
F9 C6 C5 112.5(16) . . ?
F10 C6 F8 115.7(18) . . ?
F10 C6 F9 107.6(16) . . ?
F10 C6 C5 110.5(16) . . ?
C7 O5 Ag2 119.0(18) . . ?
C7 O6 Ag6 119.4(19) . . ?
O5 C7 O6 127(2) . . ?
O5 C7 C8 113.3(18) . . ?
O6 C7 C8 112.1(18) . . ?
F11 C8 C7 114.7(16) . . ?
F11 C8 C9 98.8(15) . . ?
F12 C8 F11 108.3(17) . . ?
F12 C8 C7 115.7(17) . . ?
F12 C8 C9 103.6(16) . . ?
C9 C8 C7 113.9(17) . . ?
F13 C9 C8 98.5(15) . . ?
F14 C9 F13 110.8(18) . . ?
F14 C9 C8 115.3(18) . . ?
F15 C9 F13 116.4(19) . . ?
F15 C9 F14 108.0(17) . . ?
F15 C9 C8 107.7(16) . . ?
C10 O7 Ag2 125.6(19) . . ?
C10 O8 Ag6 120.7(19) . . ?
O7 C10 O8 126(3) . . ?
O7 C10 C11 113.4(19) . . ?
O8 C10 C11 114.3(19) . . ?
F16 C11 F17 106.8(17) . . ?
F16 C11 C10 117.3(16) . . ?
F16 C11 C12 100.7(15) . . ?
F17 C11 C10 117.7(18) . . ?
F17 C11 C12 102.2(16) . . ?
C12 C11 C10 109.8(17) . . ?
F18 C12 C11 100.0(16) . . ?
F19 C12 F18 115.2(18) . . ?
F19 C12 C11 106.7(17) . . ?
F20 C12 F18 114.1(18) . . ?
F20 C12 F19 111.0(18) . . ?
F20 C12 C11 108.8(17) . . ?
C16 O11 Ag7 116(2) . . ?
C16 O12 Ag9 163(3) . 2_766 ?
O11 C16 C17 117(2) . . ?
O12 C16 O11 126(2) . . ?
O12 C16 C17 115(2) . . ?
F26 C17 F27 105.5(18) . . ?
F26 C17 C16 116.7(17) . . ?
F26 C17 C18 101.4(16) . . ?
F27 C17 C16 113.6(19) . . ?
F27 C17 C18 101.4(16) . . ?
C18 C17 C16 116.3(19) . . ?
F28 C18 C17 105.3(17) . . ?
F29 C18 F28 109.9(19) . . ?
F29 C18 C17 112.3(18) . . ?
F30 C18 F28 112.2(19) . . ?
F30 C18 F29 110.1(19) . . ?
F30 C18 C17 107.0(17) . . ?
C19 O13 Ag7 167(3) . . ?
O13 C19 O14 128(3) . . ?
O13 C19 C20 114(2) . . ?
O14 C19 C20 115(2) . . ?
F31 C20 C19 117.0(19) . . ?
F31 C20 C21 98.9(17) . . ?
F32 C20 F31 105.9(19) . . ?
F32 C20 C19 114.5(19) . . ?
F32 C20 C21 102.2(17) . . ?
C21 C20 C19 116(2) . . ?
F33 C21 C20 103.3(18) . . ?
F34 C21 F33 112(2) . . ?
F34 C21 C20 109.2(18) . . ?
F35 C21 F33 112(2) . . ?
F35 C21 F34 112(2) . . ?
F35 C21 C20 108.6(19) . . ?
C22 O15 Ag10 111.7(15) . . ?
C22 O16 Ag8 158.7(18) . 2_766 ?
O15 C22 O16 127(2) . . ?
O15 C22 C23 116.1(17) . . ?
O16 C22 C23 114.3(17) . . ?
F36 C23 C22 114.6(15) . . ?
F36 C23 C24 99.0(14) . . ?
F37 C23 F36 105.6(16) . . ?
F37 C23 C22 115.5(18) . . ?
F37 C23 C24 105.0(15) . . ?
C24 C23 C22 115.3(17) . . ?
F38 C24 C23 104.2(16) . . ?
F39 C24 F38 106.7(16) . . ?
F39 C24 C23 113.5(17) . . ?
F40 C24 F38 117.1(18) . . ?
F40 C24 F39 111.6(17) . . ?
F40 C24 C23 103.8(15) . . ?
O17 C25 C26 116(2) . . ?
O18 C25 O17 128(3) . . ?
O18 C25 C26 116(2) . . ?
F41 C26 C25 116(2) . . ?
F41 C26 C27 100.3(19) . . ?
F42 C26 F41 107(2) . . ?
F42 C26 C25 117(2) . . ?
F42 C26 C27 99.6(19) . . ?
C27 C26 C25 114.9(19) . . ?
F43 C27 C26 102.9(19) . . ?
F44 C27 F43 108(2) . . ?
F44 C27 C26 112(2) . . ?
F45 C27 F43 115(2) . . ?
F45 C27 F44 114(2) . . ?
F45 C27 C26 104.4(19) . . ?
C7AA O0AA Ag5 124(2) . . ?
C1 O1 Ag3 123.2(16) . . ?
C1 O2 Ag2 115.9(17) . . ?
C54 O3AA Ag10 166(3) . . ?
C31 O4AA Ag9 122(3) . . ?
C4AA O23 Ag7 122(2) . . ?
C3AA N2 C29 129(4) . . ?
C4AA N2 C3AA 113(3) . . ?
C4AA N2 C29 117(3) . . ?
C31 N8 C44 122(3) . . ?
C31 N8 C53 123(3) . . ?
C53 N8 C44 114(4) . . ?
C7AA N10 C0AA 121(2) . . ?
C7AA N10 C55 123(2) . . ?
C55 N10 C0AA 116(2) . . ?
C1BA N38 C54 123(2) . . ?
C1BA N38 C66 124(2) . . ?
C54 N38 C66 113(2) . . ?
O1 C1 C2 114.3(16) . . ?
O2 C1 O1 128(2) . . ?
O2 C1 C2 116.6(16) . . ?
C5AA C1AA S1 112(2) . . ?
C5AA C1AA C8AA 108(3) . . ?
C8AA C1AA S1 109(2) . . ?
C9AA C1AA S1 110(2) . . ?
C34 C1AA S1 111(3) . . ?
C34 C1AA C9AA 128(4) . . ?
F1 C2 C1 116.8(14) . . ?
F1 C2 C3 100.8(10) . . ?
F2 C2 F1 105.0(11) . . ?
F2 C2 C1 115.6(15) . . ?
F2 C2 C3 101.4(10) . . ?
C3 C2 C1 115.1(15) . . ?
C39 C2AA S2 110.1(19) . . ?
C79 C2AA S2 112(2) . . ?
C79 C2AA C39 136(3) . . ?
F3 C3 C2 109.7(10) . . ?
F4 C3 F3 108.6(10) . . ?
F4 C3 C2 111.3(10) . . ?
F5 C3 F3 109.6(10) . . ?
F5 C3 F4 108.3(10) . . ?
F5 C3 C2 109.4(10) . . ?
O23 C4AA N2 108(3) . . ?
O0AA C7AA N10 124(3) . . ?
O4AA C31 N8 109(4) . . ?
C63 C48 S3 112(2) . . ?
C77 C48 S3 106(2) . . ?
C77 C48 C63 102(2) . . ?
C69 C50 S5 107.6(19) . . ?
C69 C50 C92 115(3) . . ?
C92 C50 S5 110(2) . . ?
O3AA C54 N38 116(3) . . ?
C6AA C100 S3 107(3) . . ?
C80 C100 S3 103(3) . . ?
C80 C100 C6AA 110(4) . . ?
C35 N33 C56 118(2) . . ?
C35 N33 C116 126(2) . . ?
C116 N33 C56 116(2) . . ?
O43 C35 N33 103(3) . . ?
C35 O43 Ag8 115(3) . . ?

loop_
_geom_bond_atom_site_label_1
_geom_bond_atom_site_label_2
_geom_bond_distance
_geom_bond_site_symmetry_2
_geom_bond_publ_flag
Ag1 Ag3 2.8218(14) . ?
Ag1 Ag4 2.8031(14) . ?
Ag1 Ag5 2.8544(15) . ?
Ag1 Ag6 2.8284(15) . ?
Ag1 Ag7 3.1738(17) . ?
Ag1 Ag8 3.1945(16) . ?
Ag1 Ag9 3.2712(17) . ?
Ag1 Ag10 3.2199(17) . ?
Ag1 Ag12 3.352(6) . ?
Ag1 S4 2.5016(9) . ?
Ag2 Ag3 2.7658(15) . ?
Ag2 Ag4 2.7701(15) . ?
Ag2 Ag5 2.8018(17) . ?
Ag2 Ag6 2.7671(17) . ?
Ag2 O3 2.36(2) . ?
Ag2 O5 2.44(3) . ?
Ag2 O7 2.36(3) . ?
Ag2 O2 2.31(2) . ?
Ag3 Ag5 2.7970(18) . ?
Ag3 Ag6 2.8096(18) . ?
Ag3 Ag7 3.0389(18) . ?
Ag3 Ag10 3.108(2) . ?
Ag3 S1 2.575(4) . ?
Ag3 O1 2.21(2) . ?
Ag4 Ag5 2.8031(18) . ?
Ag4 Ag6 2.8054(17) . ?
Ag4 Ag8 3.0154(18) . ?
Ag4 Ag9 3.0481(19) . ?
Ag4 S2 2.561(4) . ?
Ag4 O4 2.26(2) . ?
Ag5 Ag7 3.0812(18) . ?
Ag5 Ag8 3.0571(18) . ?
Ag5 S5 2.603(4) . ?
Ag5 O10 2.42(3) . ?
Ag5 O0AA 2.27(3) . ?
Ag6 Ag9 3.0478(19) . ?
Ag6 Ag10 3.0376(18) . ?
Ag6 S3 2.546(4) . ?
Ag6 O6 2.27(3) . ?
Ag6 O8 2.32(3) . ?
Ag7 Ag12 3.335(9) . ?
Ag7 Ag13 3.159(12) . ?
Ag7 Ag15 3.065(11) . ?
Ag7 Ag16 2.644(11) . ?
Ag7 S1 2.517(4) . ?
Ag7 S5 2.506(5) . ?
Ag7 O11 2.32(3) . ?
Ag7 O13 2.47(3) . ?
Ag7 O23 2.475(17) . ?
Ag8 Ag14 2.668(7) . ?
Ag8 Ag17 3.290(16) 2_766 ?
Ag8 Ag19 3.057(18) . ?
Ag8 S2 2.525(5) . ?
Ag8 S5 2.526(5) . ?
Ag8 O9 2.40(3) . ?
Ag8 O16 2.51(2) 2_766 ?
Ag8 O18 2.30(2) 2_766 ?
Ag8 O43 2.43(4) . ?
Ag9 Ag13 3.252(12) 2_766 ?
Ag9 Ag15 3.009(11) 2_766 ?
Ag9 Ag16 2.547(11) 2_766 ?
Ag9 S2 2.515(5) . ?
Ag9 S3 2.509(4) . ?
Ag9 O12 2.59(3) 2_766 ?
Ag9 O14 2.38(3) 2_766 ?
Ag9 O4AA 2.45(3) . ?
Ag10 Ag11 3.329(10) . ?
Ag10 Ag14 2.530(7) 2_766 ?
Ag10 Ag17 3.221(14) . ?
Ag10 Ag19 2.926(17) 2_766 ?
Ag10 S1 2.512(4) . ?
Ag10 S3 2.530(4) . ?
Ag10 O15 2.37(2) . ?
Ag10 O3AA 2.46(3) . ?
Ag11 Ag12 3.347(11) 2_766 ?
Ag11 Ag12 3.376(15) . ?
Ag11 S1 2.530(8) . ?
Ag11 S2 2.504(8) 2_766 ?
Ag11 S4 2.431(8) . ?
Ag12 S3 2.591(7) 2_766 ?
Ag12 S4 2.322(6) . ?
Ag12 S5 2.485(8) . ?
Ag13 S1 2.379(10) . ?
Ag13 S2 2.429(10) 2_766 ?
Ag14 S4 2.470(7) . ?
Ag15 S3 2.419(10) 2_766 ?
Ag15 S5 2.486(10) . ?
Ag16 S4 2.549(11) . ?
Ag17 S1 2.387(13) . ?
Ag17 S2 2.385(12) 2_766 ?
Ag18 S3 2.366(10) 2_766 ?
Ag18 S4 2.912(14) . ?
Ag18 S5 2.361(10) . ?
Ag19 S3 2.436(16) 2_766 ?
Ag19 S5 2.526(15) . ?
S1 C1AA 1.842(16) . ?
S2 C2AA 1.85(3) . ?
S3 C48 1.854(9) . ?
S3 C100 1.869(19) . ?
S5 C50 1.854(18) . ?
F21 C14 1.406(17) . ?
F22 C14 1.403(18) . ?
F23 C15 1.448(18) . ?
F24 C15 1.404(17) . ?
F25 C15 1.389(17) . ?
O9 C13 1.196(12) . ?
O10 C13 1.204(12) . ?
C13 C14 1.503(9) . ?
C14 C15 1.484(13) . ?
F1 C2 1.401(9) . ?
F3 C3 1.449(7) . ?
F2 C2 1.400(9) . ?
F4 C3 1.443(7) . ?
F5 C3 1.439(7) . ?
F6 C5 1.414(17) . ?
F7 C5 1.416(17) . ?
F8 C6 1.450(17) . ?
F9 C6 1.423(17) . ?
F10 C6 1.391(17) . ?
O3 C4 1.216(11) . ?
O4 C4 1.217(11) . ?
C4 C5 1.512(9) . ?
C5 C6 1.468(15) . ?
F11 C8 1.406(17) . ?
F12 C8 1.398(17) . ?
F13 C9 1.454(17) . ?
F14 C9 1.402(17) . ?
F15 C9 1.384(17) . ?
O5 C7 1.203(12) . ?
O6 C7 1.203(12) . ?
C7 C8 1.510(9) . ?
C8 C9 1.501(9) . ?
F16 C11 1.405(17) . ?
F17 C11 1.408(17) . ?
F18 C12 1.451(17) . ?
F19 C12 1.415(17) . ?
F20 C12 1.386(17) . ?
O7 C10 1.194(15) . ?
O8 C10 1.195(14) . ?
C10 C11 1.513(15) . ?
C11 C12 1.494(16) . ?
F26 C17 1.412(17) . ?
F27 C17 1.419(17) . ?
F28 C18 1.446(17) . ?
F29 C18 1.413(17) . ?
F30 C18 1.393(17) . ?
O11 C16 1.201(15) . ?
O12 C16 1.194(14) . ?
C16 C17 1.508(14) . ?
C17 C18 1.480(16) . ?
F31 C20 1.419(18) . ?
F32 C20 1.412(17) . ?
F33 C21 1.441(18) . ?
F34 C21 1.412(17) . ?
F35 C21 1.389(17) . ?
O13 C19 1.203(15) . ?
O14 C19 1.207(15) . ?
C19 C20 1.507(15) . ?
C20 C21 1.484(16) . ?
F36 C23 1.424(16) . ?
F37 C23 1.403(17) . ?
F38 C24 1.442(17) . ?
F39 C24 1.403(17) . ?
F40 C24 1.394(17) . ?
O15 C22 1.205(12) . ?
O16 C22 1.209(12) . ?
C22 C23 1.507(9) . ?
C23 C24 1.479(16) . ?
F41 C26 1.414(18) . ?
F42 C26 1.402(18) . ?
F43 C27 1.448(18) . ?
F44 C27 1.412(18) . ?
F45 C27 1.388(18) . ?
O17 C25 1.203(15) . ?
O18 C25 1.200(15) . ?
C25 C26 1.508(15) . ?
C26 C27 1.488(16) . ?
O0AA C7AA 1.198(19) . ?
O1 C1 1.205(12) . ?
O2 C1 1.201(12) . ?
O3AA C54 1.176(19) . ?
O4AA C31 1.20(2) . ?
O23 C4AA 1.20(2) . ?
N2 C3AA 1.43(2) . ?
N2 C4AA 1.41(2) . ?
N2 C29 1.46(2) . ?
N8 C31 1.36(5) . ?
N8 C44 1.46(2) . ?
N8 C53 1.45(2) . ?
N10 C0AA 1.431(18) . ?
N10 C7AA 1.370(18) . ?
N10 C55 1.423(18) . ?
N38 C1BA 1.399(18) . ?
N38 C54 1.422(19) . ?
N38 C66 1.425(19) . ?
C1 C2 1.517(14) . ?
C1AA C5AA 1.525(10) . ?
C1AA C8AA 1.529(10) . ?
C1AA C9AA 1.527(10) . ?
C1AA C34 1.525(10) . ?
C2 C3 1.491(9) . ?
C2AA C39 1.525(10) . ?
C2AA C79 1.518(10) . ?
C6AA C100 1.531(10) . ?
C48 C63 1.533(10) . ?
C48 C77 1.528(10) . ?
C50 C69 1.524(10) . ?
C50 C92 1.530(10) . ?
C80 C100 1.529(10) . ?
N33 C35 1.437(10) . ?
N33 C56 1.440(10) . ?
N33 C116 1.440(10) . ?
C35 O43 1.18(2) . ?

loop_
_geom_torsion_atom_site_label_1
_geom_torsion_atom_site_label_2
_geom_torsion_atom_site_label_3
_geom_torsion_atom_site_label_4
_geom_torsion
_geom_torsion_site_symmetry_1
_geom_torsion_site_symmetry_2
_geom_torsion_site_symmetry_3
_geom_torsion_site_symmetry_4
_geom_torsion_publ_flag
Ag2 O3 C4 O4 -26(6) . . . . ?
Ag2 O3 C4 C5 153.9(17) . . . . ?
Ag2 O5 C7 O6 -37(6) . . . . ?
Ag2 O5 C7 C8 176.2(18) . . . . ?
Ag2 O7 C10 O8 23(6) . . . . ?
Ag2 O7 C10 C11 174(2) . . . . ?
Ag2 O2 C1 O1 38(5) . . . . ?
Ag2 O2 C1 C2 -154.5(18) . . . . ?
Ag3 S1 C1AA C5AA -114(2) . . . . ?
Ag3 S1 C1AA C8AA 127(2) . . . . ?
Ag3 S1 C1AA C9AA -73(3) . . . . ?
Ag3 S1 C1AA C34 74(3) . . . . ?
Ag3 O1 C1 O2 -19(6) . . . . ?
Ag3 O1 C1 C2 174.1(16) . . . . ?
Ag4 S2 C2AA C39 -119(2) . . . . ?
Ag4 S2 C2AA C79 47(3) . . . . ?
Ag4 O4 C4 O3 -4(6) . . . . ?
Ag4 O4 C4 C5 176.1(17) . . . . ?
Ag5 S5 C50 C69 -120(2) . . . . ?
Ag5 S5 C50 C92 114(2) . . . . ?
Ag5 O10 C13 O9 7(5) . . . . ?
Ag5 O10 C13 C14 -169(3) . . . . ?
Ag5 O0AA C7AA N10 -157(2) . . . . ?
Ag6 S3 C48 C63 -48(3) . . . . ?
Ag6 S3 C48 C77 62(2) . . . . ?
Ag6 S3 C100 C6AA 126(3) . . . . ?
Ag6 S3 C100 C80 -118(3) . . . . ?
Ag6 O6 C7 O5 39(5) . . . . ?
Ag6 O6 C7 C8 -173.8(19) . . . . ?
Ag6 O8 C10 O7 -20(6) . . . . ?
Ag6 O8 C10 C11 -171(2) . . . . ?
Ag7 S1 C1AA C5AA -34(3) . . . . ?
Ag7 S1 C1AA C8AA -153(2) . . . . ?
Ag7 S1 C1AA C9AA 6(4) . . . . ?
Ag7 S1 C1AA C34 154(3) . . . . ?
Ag7 S5 C50 C69 160(2) . . . . ?
Ag7 S5 C50 C92 34(3) . . . . ?
Ag7 O11 C16 O12 25(7) . . . . ?
Ag7 O11 C16 C17 -168(2) . . . . ?
Ag7 O13 C19 O14 -167(14) . . . . ?
Ag7 O13 C19 C20 32(19) . . . . ?
Ag7 O23 C4AA N2 -169(2) . . . . ?
Ag8 S2 C2AA C39 161(2) . . . . ?
Ag8 S2 C2AA C79 -33(3) . . . . ?
Ag8 S5 C50 C69 -40(3) . . . . ?
Ag8 S5 C50 C92 -166(2) . . . . ?
Ag8 O9 C13 O10 6(4) . . . . ?
Ag8 O9 C13 C14 -178(2) . . . . ?
Ag8 O16 C22 O15 -165(5) 2_766 . . . ?
Ag8 O16 C22 C23 -2(9) 2_766 . . . ?
Ag8 O18 C25 O17 -53(4) 2_766 . . . ?
Ag8 O18 C25 C26 127(3) 2_766 . . . ?
Ag9 S2 C2AA C39 -38(3) . . . . ?
Ag9 S2 C2AA C79 127(3) . . . . ?
Ag9 S3 C48 C63 -133(2) . . . . ?
Ag9 S3 C48 C77 -23(2) . . . . ?
Ag9 S3 C100 C6AA 49(4) . . . . ?
Ag9 S3 C100 C80 165(3) . . . . ?
Ag9 O12 C16 O11 -156(9) 2_766 . . . ?
Ag9 O12 C16 C17 37(14) 2_766 . . . ?
Ag9 O14 C19 O13 2(8) 2_766 . . . ?
Ag9 O14 C19 C20 163(2) 2_766 . . . ?
Ag9 O4AA C31 N8 164(2) . . . . ?
Ag10 S1 C1AA C5AA 165(2) . . . . ?
Ag10 S1 C1AA C8AA 46(3) . . . . ?
Ag10 S1 C1AA C9AA -155(3) . . . . ?
Ag10 S1 C1AA C34 -7(3) . . . . ?
Ag10 S3 C48 C63 35(3) . . . . ?
Ag10 S3 C48 C77 145(2) . . . . ?
Ag10 S3 C100 C6AA -158(3) . . . . ?
Ag10 S3 C100 C80 -42(4) . . . . ?
Ag10 O15 C22 O16 -12(5) . . . . ?
Ag10 O15 C22 C23 -174.4(19) . . . . ?
Ag10 O3AA C54 N38 -71(12) . . . . ?
Ag11 S1 C1AA C5AA 68(3) . . . . ?
Ag11 S1 C1AA C8AA -51(3) . . . . ?
Ag11 S2 C2AA C39 61(3) 2_766 . . . ?
Ag11 S2 C2AA C79 -133(2) 2_766 . . . ?
Ag12 S3 C48 C63 129(2) 2_766 . . . ?
Ag12 S3 C48 C77 -120(2) 2_766 . . . ?
Ag12 S5 C50 C69 60(3) . . . . ?
Ag12 S5 C50 C92 -66(3) . . . . ?
Ag13 S1 C1AA C9AA 96(3) . . . . ?
Ag13 S1 C1AA C34 -116(3) . . . . ?
Ag13 S2 C2AA C39 51(3) 2_766 . . . ?
Ag13 S2 C2AA C79 -144(3) 2_766 . . . ?
Ag15 S3 C100 C6AA -33(4) 2_766 . . . ?
Ag15 S3 C100 C80 83(3) 2_766 . . . ?
Ag15 S5 C50 C69 77(3) . . . . ?
Ag15 S5 C50 C92 -49(3) . . . . ?
Ag17 S2 C2AA C39 69(3) 2_766 . . . ?
Ag17 S2 C2AA C79 -125(3) 2_766 . . . ?
Ag18 S5 C50 C69 60(3) . . . . ?
Ag18 S5 C50 C92 -66(3) . . . . ?
Ag19 S5 C50 C69 41(3) . . . . ?
Ag19 S5 C50 C92 -85(3) . . . . ?
F21 C14 C15 F23 167(2) . . . . ?
F21 C14 C15 F24 -75(2) . . . . ?
F21 C14 C15 F25 48(2) . . . . ?
F22 C14 C15 F23 58(2) . . . . ?
F22 C14 C15 F24 176(2) . . . . ?
F22 C14 C15 F25 -61(2) . . . . ?
O9 C13 C14 F21 151(3) . . . . ?
O9 C13 C14 F22 -88(3) . . . . ?
O9 C13 C14 C15 30(3) . . . . ?
O10 C13 C14 F21 -32(3) . . . . ?
O10 C13 C14 F22 89(3) . . . . ?
O10 C13 C14 C15 -153(3) . . . . ?
C13 C14 C15 F23 -66(2) . . . . ?
C13 C14 C15 F24 52(2) . . . . ?
C13 C14 C15 F25 175(2) . . . . ?
F1 C2 C3 F3 -169.7(13) . . . . ?
F1 C2 C3 F4 -49.6(14) . . . . ?
F1 C2 C3 F5 70.1(14) . . . . ?
F2 C2 C3 F3 -61.8(14) . . . . ?
F2 C2 C3 F4 58.3(13) . . . . ?
F2 C2 C3 F5 177.9(13) . . . . ?
F6 C5 C6 F8 174.7(17) . . . . ?
F6 C5 C6 F9 59(2) . . . . ?
F6 C5 C6 F10 -61(2) . . . . ?
F7 C5 C6 F8 69.7(19) . . . . ?
F7 C5 C6 F9 -46(2) . . . . ?
F7 C5 C6 F10 -166.4(19) . . . . ?
O3 C4 C5 F6 -101(3) . . . . ?
O3 C4 C5 F7 16(4) . . . . ?
O3 C4 C5 C6 136(3) . . . . ?
O4 C4 C5 F6 80(3) . . . . ?
O4 C4 C5 F7 -164(3) . . . . ?
O4 C4 C5 C6 -44(4) . . . . ?
C4 C5 C6 F8 -56(2) . . . . ?
C4 C5 C6 F9 -171(2) . . . . ?
C4 C5 C6 F10 68(2) . . . . ?
F11 C8 C9 F13 -54.9(19) . . . . ?
F11 C8 C9 F14 63(2) . . . . ?
F11 C8 C9 F15 -176(2) . . . . ?
F12 C8 C9 F13 -166.2(18) . . . . ?
F12 C8 C9 F14 -48(2) . . . . ?
F12 C8 C9 F15 72(2) . . . . ?
O5 C7 C8 F11 -8(4) . . . . ?
O5 C7 C8 F12 119(3) . . . . ?
O5 C7 C8 C9 -121(3) . . . . ?
O6 C7 C8 F11 -160(3) . . . . ?
O6 C7 C8 F12 -33(4) . . . . ?
O6 C7 C8 C9 87(3) . . . . ?
C7 C8 C9 F13 67.2(19) . . . . ?
C7 C8 C9 F14 -174.8(18) . . . . ?
C7 C8 C9 F15 -54(2) . . . . ?
F16 C11 C12 F18 69.2(19) . . . . ?
F16 C11 C12 F19 -170.6(19) . . . . ?
F16 C11 C12 F20 -51(2) . . . . ?
F17 C11 C12 F18 179.1(19) . . . . ?
F17 C11 C12 F19 -61(2) . . . . ?
F17 C11 C12 F20 59(2) . . . . ?
O7 C10 C11 F16 5(4) . . . . ?
O7 C10 C11 F17 -125(3) . . . . ?
O7 C10 C11 C12 119(3) . . . . ?
O8 C10 C11 F16 159(3) . . . . ?
O8 C10 C11 F17 30(4) . . . . ?
O8 C10 C11 C12 -87(4) . . . . ?
C10 C11 C12 F18 -55.2(19) . . . . ?
C10 C11 C12 F19 65(2) . . . . ?
C10 C11 C12 F20 -175.1(19) . . . . ?
F26 C17 C18 F28 80(2) . . . . ?
F26 C17 C18 F29 -39(2) . . . . ?
F26 C17 C18 F30 -160(2) . . . . ?
F27 C17 C18 F28 -171(2) . . . . ?
F27 C17 C18 F29 69(2) . . . . ?
F27 C17 C18 F30 -52(2) . . . . ?
O11 C16 C17 F26 -170(4) . . . . ?
O11 C16 C17 F27 67(5) . . . . ?
O11 C16 C17 C18 -50(5) . . . . ?
O12 C16 C17 F26 -2(5) . . . . ?
O12 C16 C17 F27 -125(4) . . . . ?
O12 C16 C17 C18 118(4) . . . . ?
C16 C17 C18 F28 -47(2) . . . . ?
C16 C17 C18 F29 -167(2) . . . . ?
C16 C17 C18 F30 72(2) . . . . ?
F31 C20 C21 F33 -174(2) . . . . ?
F31 C20 C21 F34 66(2) . . . . ?
F31 C20 C21 F35 -56(3) . . . . ?
F32 C20 C21 F33 77(2) . . . . ?
F32 C20 C21 F34 -42(3) . . . . ?
F32 C20 C21 F35 -164(2) . . . . ?
O13 C19 C20 F31 8(5) . . . . ?
O13 C19 C20 F32 132(4) . . . . ?
O13 C19 C20 C21 -109(4) . . . . ?
O14 C19 C20 F31 -156(4) . . . . ?
O14 C19 C20 F32 -31(5) . . . . ?
O14 C19 C20 C21 88(5) . . . . ?
C19 C20 C21 F33 -48(2) . . . . ?
C19 C20 C21 F34 -168(2) . . . . ?
C19 C20 C21 F35 71(3) . . . . ?
F36 C23 C24 F38 70.6(18) . . . . ?
F36 C23 C24 F39 -45(2) . . . . ?
F36 C23 C24 F40 -166.4(17) . . . . ?
F37 C23 C24 F38 179.5(17) . . . . ?
F37 C23 C24 F39 64(2) . . . . ?
F37 C23 C24 F40 -57.5(19) . . . . ?
O15 C22 C23 F36 176(3) . . . . ?
O15 C22 C23 F37 53(4) . . . . ?
O15 C22 C23 C24 -70(4) . . . . ?
O16 C22 C23 F36 12(4) . . . . ?
O16 C22 C23 F37 -112(3) . . . . ?
O16 C22 C23 C24 126(3) . . . . ?
C22 C23 C24 F38 -52(2) . . . . ?
C22 C23 C24 F39 -167.8(19) . . . . ?
C22 C23 C24 F40 71(2) . . . . ?
F41 C26 C27 F43 180(3) . . . . ?
F41 C26 C27 F44 64(3) . . . . ?
F41 C26 C27 F45 -59(3) . . . . ?
F42 C26 C27 F43 71(3) . . . . ?
F42 C26 C27 F44 -45(3) . . . . ?
F42 C26 C27 F45 -168(3) . . . . ?
O17 C25 C26 F41 55(4) . . . . ?
O17 C25 C26 F42 -177(4) . . . . ?
O17 C25 C26 C27 -61(3) . . . . ?
O18 C25 C26 F41 -124(4) . . . . ?
O18 C25 C26 F42 3(4) . . . . ?
O18 C25 C26 C27 120(3) . . . . ?
C25 C26 C27 F43 -56(3) . . . . ?
C25 C26 C27 F44 -171(3) . . . . ?
C25 C26 C27 F45 65(3) . . . . ?
O1 C1 C2 F1 164(3) . . . . ?
O1 C1 C2 F2 39(3) . . . . ?
O1 C1 C2 C3 -79(3) . . . . ?
O2 C1 C2 F1 -5(4) . . . . ?
O2 C1 C2 F2 -130(3) . . . . ?
O2 C1 C2 C3 113(3) . . . . ?
C0AA N10 C7AA O0AA 2(3) . . . . ?
C1 C2 C3 F3 63.8(14) . . . . ?
C1 C2 C3 F4 -176.1(14) . . . . ?
C1 C2 C3 F5 -56.5(14) . . . . ?
C1BA N38 C54 O3AA 1(3) . . . . ?
C3AA N2 C4AA O23 -179(2) . . . . ?
C29 N2 C4AA O23 4(4) . . . . ?
C44 N8 C31 O4AA 0(3) . . . . ?
C53 N8 C31 O4AA 175(3) . . . . ?
C55 N10 C7AA O0AA -179(2) . . . . ?
C66 N38 C54 O3AA -179(2) . . . . ?
N33 C35 O43 Ag8 166(3) . . . . ?
C56 N33 C35 O43 -175(3) . . . . ?
C116 N33 C35 O43 2(3) . . . . ?

loop_
_smtbx_masks_void_nr
_smtbx_masks_void_average_x
_smtbx_masks_void_average_y
_smtbx_masks_void_average_z
_smtbx_masks_void_volume
_smtbx_masks_void_count_electrons
_smtbx_masks_void_content
1 0.415 0.080 0.383 15.5 2.9 ?
2 0.585 0.920 0.617 15.5 2.4 ?
